data_7714287
loop_
_publ_author_name
'Guo, Hui'
'Hong, Dongjing'
'Cui, Peng'

_publ_section_title
;
 Tripodal tris(siloxide) Ligand Supported Trivalent Rare-earth Metal
 Complexes and Redox Reactivity
;
_journal_name_full 'Dalton Transactions'
_journal_paper_doi 10.1039/D3DT02519E
_journal_year 2023
_chemical_formula_moiety 'C72 H69 O6 Pr Si3, 3[C4H8O]'
_chemical_formula_sum 'C72 H69 O6 Pr Si3'
_chemical_formula_weight 1255.45
_space_group_crystal_system monoclinic
_space_group_IT_number 14
_space_group_name_Hall '-P 2yn'
_space_group_name_H-M_alt 'P 1 21/n 1'
_atom_sites_solution_hydrogens geom
_audit_creation_date 2023-07-14
_audit_creation_method
;
Olex2 1.5
(compiled 2022.04.07 svn.rca3783a0 for OlexSys, GUI svn.r6498)
;
_audit_update_record
;
2023-07-14 deposited with the CCDC.	2023-10-17 downloaded from the CCDC.
;
_cell_angle_alpha 90
_cell_angle_beta 102.716(3)
_cell_angle_gamma 90
_cell_formula_units_Z 4
_cell_length_a 14.894(3)
_cell_length_b 30.171(6)
_cell_length_c 18.312(3)
_cell_measurement_reflns_used 9953
_cell_measurement_temperature 300.00
_cell_measurement_theta_max 22.43
_cell_measurement_theta_min 2.28
_cell_volume 8027(3)
_computing_cell_refinement 'SAINT v8.37A (Bruker, 2015)'
_computing_data_collection 'Bruker SMART APEX II diffractrometer'
_computing_data_reduction 'SAINT v8.37A (Bruker, 2015)'
_computing_molecular_graphics 'Olex2 1.5 (Dolomanov et al., 2009)'
_computing_publication_material 'Olex2 1.5 (Dolomanov et al., 2009)'
_computing_structure_refinement 'SHELXL 2019/2 (Sheldrick, 2015)'
_computing_structure_solution 'SHELXT 2018/2 (Sheldrick, 2018)'
_diffrn_ambient_temperature 300.00
_diffrn_detector 'CCD area detector'
_diffrn_measured_fraction_theta_full 0.999
_diffrn_measured_fraction_theta_max 0.989
_diffrn_measurement_device 'three-circle diffractometer'
_diffrn_measurement_device_type 'Bruker APEX-II CCD'
_diffrn_measurement_method '\f and \w scans'
_diffrn_radiation_monochromator graphite
_diffrn_radiation_probe x-ray
_diffrn_radiation_type MoK\a
_diffrn_radiation_wavelength 0.71073
_diffrn_reflns_av_R_equivalents 0.1592
_diffrn_reflns_av_unetI/netI 0.1477
_diffrn_reflns_Laue_measured_fraction_full 0.999
_diffrn_reflns_Laue_measured_fraction_max 0.989
_diffrn_reflns_limit_h_max 19
_diffrn_reflns_limit_h_min -19
_diffrn_reflns_limit_k_max 38
_diffrn_reflns_limit_k_min -39
_diffrn_reflns_limit_l_max 23
_diffrn_reflns_limit_l_min -22
_diffrn_reflns_number 68983
_diffrn_reflns_point_group_measured_fraction_full 0.999
_diffrn_reflns_point_group_measured_fraction_max 0.989
_diffrn_reflns_theta_full 25.242
_diffrn_reflns_theta_max 27.474
_diffrn_reflns_theta_min 1.325
_diffrn_source 'sealed X-ray tube'
_diffrn_source_target Mo
_exptl_absorpt_coefficient_mu 0.692
_exptl_absorpt_correction_T_max 0.7456
_exptl_absorpt_correction_T_min 0.3514
_exptl_absorpt_correction_type multi-scan
_exptl_absorpt_process_details
;
SADABS-2016/2 (Bruker,2016/2) was used for absorption correction.
wR2(int) was 0.1114 before and 0.0700 after correction.
The Ratio of minimum to maximum transmission is 0.4713.
The \l/2 correction factor is Not present.
;
_exptl_crystal_colour colourless
_exptl_crystal_colour_primary colourless
_exptl_crystal_density_diffrn 1.039
_exptl_crystal_description block
_exptl_crystal_F_000 2600
_exptl_crystal_size_max 0.26
_exptl_crystal_size_mid 0.23
_exptl_crystal_size_min 0.21
_refine_diff_density_max 1.497
_refine_diff_density_min -1.115
_refine_diff_density_rms 0.091
_refine_ls_extinction_method none
_refine_ls_goodness_of_fit_ref 0.987
_refine_ls_hydrogen_treatment constr
_refine_ls_matrix_type full
_refine_ls_number_parameters 972
_refine_ls_number_reflns 18199
_refine_ls_number_restraints 1686
_refine_ls_restrained_S_all 0.956
_refine_ls_R_factor_all 0.1555
_refine_ls_R_factor_gt 0.0792
_refine_ls_shift/su_max 0.001
_refine_ls_shift/su_mean 0.000
_refine_ls_structure_factor_coef Fsqd
_refine_ls_weighting_details 'w=1/[\s^2^(Fo^2^)+(0.0966P)^2^] where P=(Fo^2^+2Fc^2^)/3'
_refine_ls_weighting_scheme calc
_refine_ls_wR_factor_gt 0.1795
_refine_ls_wR_factor_ref 0.2132
_reflns_Friedel_coverage 0.000
_reflns_number_gt 9006
_reflns_number_total 18199
_reflns_threshold_expression 'I > 2\s(I)'
_cod_data_source_file d3dt02519e2.cif
_cod_data_source_block 1
_cod_database_code 7714287
_shelx_shelxl_version_number 2019/2
_shelx_space_group_comment
;
The symmetry employed for this shelxl refinement is uniquely defined
by the following loop, which should always be used as a source of
symmetry information in preference to the above space-group names.
They are only intended as comments.
;
_shelx_estimated_absorpt_t_max 0.868
_shelx_estimated_absorpt_t_min 0.840
_olex2_refinement_description
;
1. Fixed Uiso
 At 1.2 times of:
  All C(H) groups, All C(H,H) groups
2. Restrained distances
 Si1-C19A \\sim Si1-C19
 with sigma of 0.02
 Si1-C13A \\sim Si1-C13
 with sigma of 0.02
 Si2-C31A \\sim Si2-C31
 with sigma of 0.02
 Si2-C37 \\sim Si2-C37A
 with sigma of 0.02
 C37-C31 \\sim C37A-C31A
 with sigma of 0.02
 C13-C19 \\sim C13A-C19A
 with sigma of 0.02
3. Uiso/Uaniso restraints and constraints
C31 \\sim C32 \\sim C33 \\sim C34 \\sim C35 \\sim C36 \\sim C37 \\sim C38 \\sim
C39 \\sim C40 \\sim C41 \\sim C42 \\sim C31A \\sim C32A \\sim C33A \\sim C34A
\\sim C35A \\sim C36A \\sim C37A \\sim C38A \\sim C39A \\sim C40A \\sim C41A
\\sim C42A: within 2A with sigma of 0.01 and sigma for terminal atoms of 0.02
within 2A
C13 \\sim C14 \\sim C15 \\sim C16 \\sim C17 \\sim C18 \\sim C19 \\sim C20 \\sim
C21 \\sim C22 \\sim C23 \\sim C24 \\sim C13A \\sim C14A \\sim C15A \\sim C16A
\\sim C17A \\sim C18A \\sim C19A \\sim C20A \\sim C21A \\sim C22A \\sim C23A
\\sim C24A: within 2A with sigma of 0.01 and sigma for terminal atoms of 0.02
within 2A
C65 \\sim C66 \\sim C67 \\sim C68 \\sim C65A \\sim C66A \\sim C67A \\sim C68A:
within 2A with sigma of 0.01 and sigma for terminal atoms of 0.02 within 2A
C69 \\sim C70 \\sim C71 \\sim C72 \\sim C69A \\sim C70A \\sim C71A \\sim C72A:
within 2A with sigma of 0.01 and sigma for terminal atoms of 0.02 within 2A
C61 \\sim C62 \\sim C63 \\sim C64 \\sim C61A \\sim C62A \\sim C63A \\sim C64A:
within 2A with sigma of 0.01 and sigma for terminal atoms of 0.02 within 2A
Uanis(C66) \\sim Ueq, Uanis(C67) \\sim Ueq, Uanis(C68) \\sim Ueq, Uanis(C66A)
\\sim Ueq, Uanis(C67A) \\sim Ueq, Uanis(C68A) \\sim Ueq, Uanis(C65) \\sim Ueq,
Uanis(C65A) \\sim Ueq: with sigma of 0.01 and sigma for terminal atoms of 0.02
Uanis(C69) \\sim Ueq, Uanis(C70) \\sim Ueq, Uanis(C71) \\sim Ueq, Uanis(C72)
\\sim Ueq, Uanis(C69A) \\sim Ueq, Uanis(C70A) \\sim Ueq, Uanis(C71A) \\sim Ueq,
Uanis(C72A) \\sim Ueq: with sigma of 0.01 and sigma for terminal atoms of 0.02
4. Rigid body (RIGU) restrains
 O5, C65, C66, C67, C68, C65A, C66A, C67A, C68A
 with sigma for 1-2 distances of 0.01 and sigma for 1-3 distances of 0.02
 O4, C61, C62, C63, C64, C61A, C62A, C63A, C64A
 with sigma for 1-2 distances of 0.01 and sigma for 1-3 distances of 0.02
 O6, C69, C70, C71, C72, C69A, C70A, C71A, C72A
 with sigma for 1-2 distances of 0.01 and sigma for 1-3 distances of 0.02
 C13, C14, C15, C16, C17, C18, C13A, C14A, C15A, C16A, C17A, C18A, Si1, C19,
 C20, C21, C22, C23, C24, C19A, C20A, C21A, C22A, C23A, C24A
 with sigma for 1-2 distances of 0.01 and sigma for 1-3 distances of 0.02
 Si2, C31, C32, C33, C34, C35, C36, C37, C38, C39, C40, C41, C42, C31A, C32A,
 C33A, C34A, C35A, C36A, C37A, C38A, C39A, C40A, C41A, C42A
 with sigma for 1-2 distances of 0.01 and sigma for 1-3 distances of 0.02
5. Same fragment restrains
{O4, C61A, C62A, C63A, C64A} sigma for 1-2: 0.02, 1-3: 0.04
as in
{O4, C61, C62, C63, C64}
{O5, C65A, C66A, C67A, C68A} sigma for 1-2: 0.02, 1-3: 0.04
as in
{O5, C65, C66, C67, C68}
{O6, C69A, C70A, C71A, C72A} sigma for 1-2: 0.02, 1-3: 0.04
as in
{O6, C69, C70, C71, C72}
6. Others
 Sof(C13A)=Sof(C18A)=Sof(H18A)=Sof(C17A)=Sof(H17A)=Sof(C16A)=Sof(H16A)=
 Sof(C15A)=Sof(H15A)=Sof(C14A)=Sof(H14A)=Sof(C19A)=Sof(C20A)=Sof(H20A)=
 Sof(C21A)=Sof(H21A)=Sof(C22A)=Sof(H22A)=Sof(C23A)=Sof(H23A)=Sof(C24A)=
 Sof(H24A)=1-FVAR(1)
 Sof(C13)=Sof(C18)=Sof(H18)=Sof(C17)=Sof(H17)=Sof(C16)=Sof(H16)=Sof(C15)=
 Sof(H15)=Sof(C14)=Sof(H14)=Sof(C19)=Sof(C20)=Sof(H20)=Sof(C21)=Sof(H21)=
 Sof(C22)=Sof(H22)=Sof(C23)=Sof(H23)=Sof(C24)=Sof(H24)=FVAR(1)
 Sof(C31A)=Sof(C32A)=Sof(H32A)=Sof(C33A)=Sof(H33A)=Sof(C34A)=Sof(H34A)=
 Sof(C35A)=Sof(H35A)=Sof(C36A)=Sof(H36A)=Sof(C37A)=Sof(C42A)=Sof(H42A)=
 Sof(C41A)=Sof(H41A)=Sof(C40A)=Sof(H40A)=Sof(C39A)=Sof(H39A)=Sof(C38A)=
 Sof(H38A)=1-FVAR(2)
 Sof(C31)=Sof(C32)=Sof(H32)=Sof(C33)=Sof(H33)=Sof(C34)=Sof(H34)=Sof(C35)=
 Sof(H35)=Sof(C36)=Sof(H36)=Sof(C37)=Sof(C42)=Sof(H42)=Sof(C41)=Sof(H41)=
 Sof(C40)=Sof(H40)=Sof(C39)=Sof(H39)=Sof(C38)=Sof(H38)=FVAR(2)
 Sof(C61A)=Sof(H61C)=Sof(H61D)=Sof(C62A)=Sof(H62C)=Sof(H62D)=Sof(C63A)=
 Sof(H63C)=Sof(H63D)=Sof(C64A)=Sof(H64C)=Sof(H64D)=1-FVAR(3)
 Sof(C61)=Sof(H61A)=Sof(H61B)=Sof(C62)=Sof(H62A)=Sof(H62B)=Sof(C63)=Sof(H63A)=
 Sof(H63B)=Sof(C64)=Sof(H64A)=Sof(H64B)=FVAR(3)
 Sof(C65A)=Sof(H65C)=Sof(H65D)=Sof(C66A)=Sof(H66C)=Sof(H66D)=Sof(C67A)=
 Sof(H67C)=Sof(H67D)=Sof(C68A)=Sof(H68C)=Sof(H68D)=1-FVAR(4)
 Sof(C65)=Sof(H65A)=Sof(H65B)=Sof(C66)=Sof(H66A)=Sof(H66B)=Sof(C67)=Sof(H67A)=
 Sof(H67B)=Sof(C68)=Sof(H68A)=Sof(H68B)=FVAR(4)
 Sof(C69A)=Sof(H69C)=Sof(H69D)=Sof(C70A)=Sof(H70C)=Sof(H70D)=Sof(C71A)=
 Sof(H71C)=Sof(H71D)=Sof(C72A)=Sof(H72C)=Sof(H72D)=1-FVAR(5)
 Sof(C69)=Sof(H69A)=Sof(H69B)=Sof(C70)=Sof(H70A)=Sof(H70B)=Sof(C71)=Sof(H71A)=
 Sof(H71B)=Sof(C72)=Sof(H72A)=Sof(H72B)=FVAR(5)
7.a Secondary CH2 refined with riding coordinates:
 C61(H61A,H61B), C62(H62A,H62B), C63(H63A,H63B), C64(H64A,H64B), C65(H65A,
 H65B), C66(H66A,H66B), C67(H67A,H67B), C68(H68A,H68B), C69(H69A,H69B),
 C70(H70A,H70B), C71(H71A,H71B), C72(H72A,H72B), C61A(H61C,H61D), C62A(H62C,
 H62D), C63A(H63C,H63D), C64A(H64C,H64D), C65A(H65C,H65D), C66A(H66C,H66D),
 C67A(H67C,H67D), C68A(H68C,H68D), C69A(H69C,H69D), C70A(H70C,H70D), C71A(H71C,
 H71D), C72A(H72C,H72D)
7.b Aromatic/amide H refined with riding coordinates:
 C2(H2), C4(H4), C6(H6), C8(H8), C9(H9), C10(H10), C11(H11), C26(H26),
 C27(H27), C28(H28), C29(H29), C44(H44), C45(H45), C46(H46), C47(H47), C50(H50),
  C51(H51), C52(H52), C53(H53), C54(H54), C56(H56), C57(H57), C58(H58),
 C59(H59), C60(H60), C18(H18), C17(H17), C16(H16), C15(H15), C14(H14), C20(H20),
  C21(H21), C22(H22), C23(H23), C24(H24), C32(H32), C33(H33), C34(H34),
 C35(H35), C36(H36), C42(H42), C41(H41), C40(H40), C39(H39), C38(H38),
 C18A(H18A), C17A(H17A), C16A(H16A), C15A(H15A), C14A(H14A), C20A(H20A),
 C21A(H21A), C22A(H22A), C23A(H23A), C24A(H24A), C32A(H32A), C33A(H33A),
 C34A(H34A), C35A(H35A), C36A(H36A), C42A(H42A), C41A(H41A), C40A(H40A),
 C39A(H39A), C38A(H38A)
7.c Fitted hexagon refined as free rotating group:
 C13(C18,C17,C16,C15,C14), C19(C20,C21,C22,C23,C24), C31(C32,C33,C34,C35,C36),
 C37(C42,C41,C40,C39,C38), C13A(C18A,C17A,C16A,C15A,C14A), C19A(C20A,C21A,C22A,
 C23A,C24A), C31A(C32A,C33A,C34A,C35A,C36A), C37A(C42A,C41A,C40A,C39A,C38A)
;
_smtbx_masks_special_details
;
A solvent mask was calculated and 490 electrons were 
found in a volume of 2212\%A^3^ in 1 void per unit cell. 
This is consistent with the presence of 
3[C4H8O] per Asymmetric Unit 
which account for 480 electrons 
per unit cell.
;
_smtbx_masks_void_probe_radius 1.2
_smtbx_masks_void_truncation_radius 1.2
_olex2_submission_special_instructions 'No special instructions were received'

loop_
_space_group_symop_operation_xyz
'x, y, z'
'-x+1/2, y+1/2, -z+1/2'
'-x, -y, -z'
'x-1/2, -y-1/2, z-1/2'

loop_
_atom_site_label
_atom_site_type_symbol
_atom_site_fract_x
_atom_site_fract_y
_atom_site_fract_z
_atom_site_U_iso_or_equiv
_atom_site_adp_type
_atom_site_occupancy
_atom_site_site_symmetry_order
_atom_site_calc_flag
_atom_site_refinement_flags_posn
_atom_site_refinement_flags_adp
_atom_site_refinement_flags_occupancy
_atom_site_disorder_assembly
_atom_site_disorder_group
Pr1 Pr 0.64977(2) 0.65282(2) 0.35233(2) 0.04731(13) Uani 1 1 d . . . . .
Si1 Si 0.41579(13) 0.65482(6) 0.40305(11) 0.0549(5) Uani 1 1 d D . . . .
Si2 Si 0.61164(13) 0.59284(7) 0.16652(11) 0.0586(5) Uani 1 1 d D . . . .
Si3 Si 0.68498(11) 0.77299(6) 0.30355(10) 0.0476(4) Uani 1 1 d . . . . .
O1 O 0.5170(3) 0.65662(14) 0.3859(2) 0.0587(12) Uani 1 1 d . . . . .
O2 O 0.6182(3) 0.61311(14) 0.2486(2) 0.0545(11) Uani 1 1 d . . . . .
O3 O 0.6774(3) 0.72133(13) 0.3196(2) 0.0527(11) Uani 1 1 d . . . . .
O4 O 0.7290(4) 0.68018(19) 0.4867(3) 0.0811(15) Uani 1 1 d D . . . .
C61 C 0.7953(12) 0.7157(6) 0.5025(7) 0.111(3) Uani 0.835(10) 1 d D U P A 1
H61A H 0.803698 0.728729 0.456050 0.133 Uiso 0.835(10) 1 calc R U P A 1
H61B H 0.854198 0.704227 0.529410 0.133 Uiso 0.835(10) 1 calc R U P A 1
C62 C 0.7618(8) 0.7497(4) 0.5482(7) 0.113(3) Uani 0.835(10) 1 d D U P A 1
H62A H 0.810240 0.758176 0.590545 0.136 Uiso 0.835(10) 1 calc R U P A 1
H62B H 0.741125 0.775832 0.518479 0.136 Uiso 0.835(10) 1 calc R U P A 1
C63 C 0.6847(8) 0.7288(4) 0.5739(6) 0.108(3) Uani 0.835(10) 1 d D U P A 1
H63A H 0.627070 0.743309 0.551573 0.129 Uiso 0.835(10) 1 calc R U P A 1
H63B H 0.694235 0.730544 0.627909 0.129 Uiso 0.835(10) 1 calc R U P A 1
C64 C 0.6837(8) 0.6816(5) 0.5489(6) 0.100(3) Uani 0.835(10) 1 d D U P A 1
H64A H 0.715967 0.662956 0.589465 0.120 Uiso 0.835(10) 1 calc R U P A 1
H64B H 0.620834 0.670990 0.533370 0.120 Uiso 0.835(10) 1 calc R U P A 1
O5 O 0.6694(4) 0.57794(18) 0.4247(3) 0.0937(17) Uani 1 1 d D . . . .
C65 C 0.6184(15) 0.5631(6) 0.4789(11) 0.141(4) Uani 0.585(9) 1 d D U P B 1
H65A H 0.654041 0.567607 0.529482 0.169 Uiso 0.585(9) 1 calc R U P B 1
H65B H 0.560877 0.579200 0.473010 0.169 Uiso 0.585(9) 1 calc R U P B 1
C66 C 0.6012(15) 0.5166(6) 0.4645(13) 0.143(4) Uani 0.585(9) 1 d D U P B 1
H66A H 0.612567 0.500955 0.511852 0.172 Uiso 0.585(9) 1 calc R U P B 1
H66B H 0.536775 0.512673 0.440637 0.172 Uiso 0.585(9) 1 calc R U P B 1
C67 C 0.6520(16) 0.4986(6) 0.4216(12) 0.145(4) Uani 0.585(9) 1 d D U P B 1
H67A H 0.613119 0.485194 0.377673 0.174 Uiso 0.585(9) 1 calc R U P B 1
H67B H 0.691928 0.475972 0.448935 0.174 Uiso 0.585(9) 1 calc R U P B 1
C68 C 0.7144(14) 0.5399(5) 0.3967(11) 0.132(4) Uani 0.585(9) 1 d D U P B 1
H68A H 0.778929 0.537594 0.421233 0.158 Uiso 0.585(9) 1 calc R U P B 1
H68B H 0.708295 0.541183 0.342860 0.158 Uiso 0.585(9) 1 calc R U P B 1
O6 O 0.8214(4) 0.6312(2) 0.3633(3) 0.0882(16) Uani 1 1 d D . . . .
C69 C 0.8604(15) 0.6177(8) 0.3005(10) 0.142(4) Uani 0.533(10) 1 d D U P C 1
H69A H 0.889499 0.641992 0.279809 0.170 Uiso 0.533(10) 1 calc R U P C 1
H69B H 0.815876 0.603079 0.261216 0.170 Uiso 0.533(10) 1 calc R U P C 1
C70 C 0.9388(15) 0.5813(7) 0.3521(12) 0.141(4) Uani 0.533(10) 1 d D U P C 1
H70A H 0.909093 0.555994 0.369241 0.170 Uiso 0.533(10) 1 calc R U P C 1
H70B H 0.983774 0.571298 0.324650 0.170 Uiso 0.533(10) 1 calc R U P C 1
C71 C 0.9762(13) 0.6088(9) 0.4087(12) 0.145(4) Uani 0.533(10) 1 d D U P C 1
H71A H 1.020104 0.628713 0.394002 0.174 Uiso 0.533(10) 1 calc R U P C 1
H71B H 1.007074 0.592096 0.452370 0.174 Uiso 0.533(10) 1 calc R U P C 1
C72 C 0.8971(14) 0.6335(9) 0.4244(12) 0.146(5) Uani 0.533(10) 1 d D U P C 1
H72A H 0.880122 0.621192 0.468403 0.175 Uiso 0.533(10) 1 calc R U P C 1
H72B H 0.914319 0.664236 0.434706 0.175 Uiso 0.533(10) 1 calc R U P C 1
C1 C 0.4041(4) 0.7155(2) 0.2467(3) 0.0453(14) Uani 1 1 d . . . . .
C2 C 0.3915(4) 0.6743(2) 0.2130(3) 0.0494(15) Uani 1 1 d . . . . .
H2 H 0.351023 0.654242 0.227089 0.059 Uiso 1 1 calc R U . . .
C3 C 0.4392(4) 0.6625(2) 0.1577(3) 0.0505(16) Uani 1 1 d . . . . .
C4 C 0.4995(4) 0.6925(2) 0.1380(3) 0.0524(16) Uani 1 1 d . . . . .
H4 H 0.530961 0.684772 0.101278 0.063 Uiso 1 1 calc R U . . .
C5 C 0.5146(4) 0.7342(2) 0.1718(3) 0.0457(15) Uani 1 1 d . . . . .
C6 C 0.4658(4) 0.7456(2) 0.2257(3) 0.0457(14) Uani 1 1 d . . . . .
H6 H 0.474202 0.773425 0.248093 0.055 Uiso 1 1 calc R U . . .
C7 C 0.3463(4) 0.7289(2) 0.3014(3) 0.0499(16) Uani 1 1 d . . . . .
C8 C 0.2941(4) 0.7674(2) 0.2851(4) 0.0660(19) Uani 1 1 d . . . . .
H8 H 0.302162 0.785434 0.245783 0.079 Uiso 1 1 calc R U . . .
C9 C 0.2302(5) 0.7793(3) 0.3265(5) 0.080(2) Uani 1 1 d . . . . .
H9 H 0.193504 0.804191 0.313216 0.096 Uiso 1 1 calc R U . . .
C10 C 0.2214(5) 0.7546(3) 0.3865(4) 0.073(2) Uani 1 1 d . . . . .
H10 H 0.178843 0.762674 0.414425 0.088 Uiso 1 1 calc R U . . .
C11 C 0.2755(5) 0.7176(3) 0.4058(4) 0.068(2) Uani 1 1 d . . . . .
H11 H 0.268867 0.700943 0.447020 0.082 Uiso 1 1 calc R U . . .
C12 C 0.3410(4) 0.7042(2) 0.3647(4) 0.0505(16) Uani 1 1 d . . . . .
C25 C 0.4199(5) 0.6202(2) 0.1149(3) 0.0565(17) Uani 1 1 d . . . . .
C26 C 0.3304(5) 0.6135(2) 0.0747(4) 0.073(2) Uani 1 1 d . . . . .
H26 H 0.284635 0.633716 0.078765 0.087 Uiso 1 1 calc R U . . .
C27 C 0.3089(6) 0.5767(3) 0.0283(5) 0.087(3) Uani 1 1 d . . . . .
H27 H 0.248305 0.571809 0.003193 0.105 Uiso 1 1 calc R U . . .
C28 C 0.3769(7) 0.5475(3) 0.0194(5) 0.098(3) Uani 1 1 d . . . . .
H28 H 0.363581 0.523996 -0.014000 0.117 Uiso 1 1 calc R U . . .
C29 C 0.4641(6) 0.5538(3) 0.0607(4) 0.084(2) Uani 1 1 d . . . . .
H29 H 0.509106 0.533400 0.055706 0.101 Uiso 1 1 calc R U . . .
C30 C 0.4896(5) 0.5891(2) 0.1099(4) 0.0601(18) Uani 1 1 d . . . . .
C43 C 0.5801(4) 0.7660(2) 0.1484(4) 0.0507(16) Uani 1 1 d . . . . .
C44 C 0.5686(4) 0.7746(2) 0.0719(4) 0.0621(18) Uani 1 1 d . . . . .
H44 H 0.522159 0.760139 0.037997 0.074 Uiso 1 1 calc R U . . .
C45 C 0.6253(5) 0.8043(3) 0.0459(4) 0.074(2) Uani 1 1 d . . . . .
H45 H 0.615518 0.810103 -0.005140 0.088 Uiso 1 1 calc R U . . .
C46 C 0.6942(5) 0.8248(3) 0.0935(5) 0.076(2) Uani 1 1 d . . . . .
H46 H 0.731675 0.844818 0.075633 0.091 Uiso 1 1 calc R U . . .
C47 C 0.7095(4) 0.8158(2) 0.1700(4) 0.0616(18) Uani 1 1 d . . . . .
H47 H 0.758612 0.829400 0.202471 0.074 Uiso 1 1 calc R U . . .
C48 C 0.6519(4) 0.7865(2) 0.1996(3) 0.0494(15) Uani 1 1 d . . . . .
C49 C 0.8082(4) 0.7914(2) 0.3394(4) 0.0517(16) Uani 1 1 d . . . . .
C50 C 0.8781(5) 0.7684(3) 0.3170(4) 0.073(2) Uani 1 1 d . . . . .
H50 H 0.862707 0.745608 0.282376 0.088 Uiso 1 1 calc R U . . .
C51 C 0.9682(5) 0.7781(3) 0.3439(5) 0.088(3) Uani 1 1 d . . . . .
H51 H 1.013441 0.761481 0.328637 0.105 Uiso 1 1 calc R U . . .
C52 C 0.9929(5) 0.8125(3) 0.3940(5) 0.084(2) Uani 1 1 d . . . . .
H52 H 1.054628 0.819449 0.412139 0.101 Uiso 1 1 calc R U . . .
C53 C 0.9264(6) 0.8359(3) 0.4164(5) 0.084(2) Uani 1 1 d . . . . .
H53 H 0.942431 0.859242 0.449913 0.101 Uiso 1 1 calc R U . . .
C54 C 0.8354(4) 0.8255(2) 0.3900(4) 0.0646(19) Uani 1 1 d . . . . .
H54 H 0.790701 0.841836 0.406468 0.078 Uiso 1 1 calc R U . . .
C55 C 0.6111(4) 0.8065(2) 0.3534(3) 0.0510(16) Uani 1 1 d . . . . .
C56 C 0.6026(6) 0.8518(3) 0.3446(5) 0.081(2) Uani 1 1 d . . . . .
H56 H 0.635033 0.866166 0.313542 0.098 Uiso 1 1 calc R U . . .
C57 C 0.5464(7) 0.8768(3) 0.3813(6) 0.110(3) Uani 1 1 d . . . . .
H57 H 0.543221 0.907434 0.375482 0.132 Uiso 1 1 calc R U . . .
C58 C 0.4962(5) 0.8562(3) 0.4256(6) 0.096(3) Uani 1 1 d . . . . .
H58 H 0.459958 0.872789 0.450807 0.115 Uiso 1 1 calc R U . . .
C59 C 0.4995(6) 0.8119(3) 0.4325(5) 0.094(3) Uani 1 1 d . . . . .
H59 H 0.462450 0.797481 0.459796 0.113 Uiso 1 1 calc R U . . .
C60 C 0.5582(5) 0.7878(3) 0.3988(4) 0.068(2) Uani 1 1 d . . . . .
H60 H 0.562414 0.757372 0.407043 0.082 Uiso 1 1 calc R U . . .
C13 C 0.4222(15) 0.6535(7) 0.5090(5) 0.068(2) Uani 0.484(18) 1 d DG U P D 1
C18 C 0.4075(12) 0.6129(6) 0.5401(7) 0.076(3) Uani 0.484(18) 1 d G U P D 1
H18 H 0.392091 0.588179 0.509530 0.091 Uiso 0.484(18) 1 calc R U P D 1
C17 C 0.4157(13) 0.6092(5) 0.6170(8) 0.085(3) Uani 0.484(18) 1 d G U P D 1
H17 H 0.405894 0.581965 0.637804 0.102 Uiso 0.484(18) 1 calc R U P D 1
C16 C 0.4388(12) 0.6461(6) 0.6627(5) 0.082(3) Uani 0.484(18) 1 d G U P D 1
H16 H 0.444284 0.643581 0.714083 0.099 Uiso 0.484(18) 1 calc R U P D 1
C15 C 0.4535(15) 0.6867(5) 0.6315(7) 0.080(3) Uani 0.484(18) 1 d G U P D 1
H15 H 0.468870 0.711411 0.662090 0.096 Uiso 0.484(18) 1 calc R U P D 1
C14 C 0.4452(18) 0.6904(6) 0.5547(8) 0.073(3) Uani 0.484(18) 1 d G U P D 1
H14 H 0.455067 0.717627 0.533816 0.088 Uiso 0.484(18) 1 calc R U P D 1
C19 C 0.353(2) 0.6033(6) 0.3612(12) 0.089(3) Uani 0.484(18) 1 d DG U P D 1
C20 C 0.268(2) 0.5919(7) 0.3756(12) 0.098(3) Uani 0.484(18) 1 d G U P D 1
H20 H 0.245600 0.607071 0.412020 0.118 Uiso 0.484(18) 1 calc R U P D 1
C21 C 0.2167(14) 0.5579(6) 0.3355(12) 0.110(3) Uani 0.484(18) 1 d G U P D 1
H21 H 0.159925 0.550244 0.345065 0.132 Uiso 0.484(18) 1 calc R U P D 1
C22 C 0.2503(12) 0.5352(5) 0.2810(12) 0.113(4) Uani 0.484(18) 1 d G U P D 1
H22 H 0.215940 0.512414 0.254143 0.135 Uiso 0.484(18) 1 calc R U P D 1
C23 C 0.3352(13) 0.5466(6) 0.2666(11) 0.109(4) Uani 0.484(18) 1 d G U P D 1
H23 H 0.357631 0.531410 0.230177 0.131 Uiso 0.484(18) 1 calc R U P D 1
C24 C 0.3865(14) 0.5806(6) 0.3067(11) 0.100(3) Uani 0.484(18) 1 d G U P D 1
H24 H 0.443307 0.588237 0.297131 0.120 Uiso 0.484(18) 1 calc R U P D 1
C31 C 0.6459(19) 0.5315(4) 0.1769(15) 0.083(3) Uani 0.393(18) 1 d DG U P E 1
C32 C 0.5812(15) 0.5008(6) 0.1890(14) 0.090(3) Uani 0.393(18) 1 d G U P E 1
H32 H 0.521710 0.509894 0.189446 0.108 Uiso 0.393(18) 1 calc R U P E 1
C33 C 0.6055(15) 0.4564(5) 0.2005(13) 0.099(4) Uani 0.393(18) 1 d G U P E 1
H33 H 0.562195 0.435864 0.208608 0.118 Uiso 0.393(18) 1 calc R U P E 1
C34 C 0.6945(16) 0.4428(4) 0.1998(13) 0.100(4) Uani 0.393(18) 1 d G U P E 1
H34 H 0.710690 0.413118 0.207516 0.120 Uiso 0.393(18) 1 calc R U P E 1
C35 C 0.7592(14) 0.4735(6) 0.1877(14) 0.094(3) Uani 0.393(18) 1 d G U P E 1
H35 H 0.818701 0.464403 0.187262 0.113 Uiso 0.393(18) 1 calc R U P E 1
C36 C 0.7349(18) 0.5179(5) 0.1762(15) 0.087(3) Uani 0.393(18) 1 d G U P E 1
H36 H 0.778218 0.538434 0.168100 0.104 Uiso 0.393(18) 1 calc R U P E 1
C37 C 0.684(2) 0.6216(7) 0.1077(14) 0.080(3) Uani 0.393(18) 1 d DG U P E 1
C42 C 0.7221(19) 0.6627(7) 0.1302(11) 0.083(3) Uani 0.393(18) 1 d G U P E 1
H42 H 0.712974 0.675552 0.174223 0.099 Uiso 0.393(18) 1 calc R U P E 1
C41 C 0.7739(15) 0.6848(6) 0.0870(13) 0.092(3) Uani 0.393(18) 1 d G U P E 1
H41 H 0.799481 0.712296 0.102103 0.110 Uiso 0.393(18) 1 calc R U P E 1
C40 C 0.7876(14) 0.6656(7) 0.0213(11) 0.094(4) Uani 0.393(18) 1 d G U P E 1
H40 H 0.822258 0.680353 -0.007637 0.113 Uiso 0.393(18) 1 calc R U P E 1
C39 C 0.7494(16) 0.6245(8) -0.0013(11) 0.100(4) Uani 0.393(18) 1 d G U P E 1
H39 H 0.758528 0.611665 -0.045257 0.120 Uiso 0.393(18) 1 calc R U P E 1
C38 C 0.6976(18) 0.6025(6) 0.0419(15) 0.092(3) Uani 0.393(18) 1 d G U P E 1
H38 H 0.672021 0.574921 0.026863 0.111 Uiso 0.393(18) 1 calc R U P E 1
C13A C 0.4279(14) 0.6558(7) 0.5100(5) 0.068(2) Uani 0.516(18) 1 d DG U P D 2
C18A C 0.4359(11) 0.6167(5) 0.5512(7) 0.075(3) Uani 0.516(18) 1 d G U P D 2
H18A H 0.429223 0.589516 0.526712 0.090 Uiso 0.516(18) 1 calc R U P D 2
C17A C 0.4539(12) 0.6183(4) 0.6289(7) 0.080(3) Uani 0.516(18) 1 d G U P D 2
H17A H 0.459300 0.592181 0.656444 0.096 Uiso 0.516(18) 1 calc R U P D 2
C16A C 0.4640(12) 0.6590(5) 0.6655(5) 0.082(3) Uani 0.516(18) 1 d G U P D 2
H16A H 0.476031 0.660054 0.717484 0.099 Uiso 0.516(18) 1 calc R U P D 2
C15A C 0.4560(15) 0.6981(4) 0.6243(7) 0.082(3) Uani 0.516(18) 1 d G U P D 2
H15A H 0.462685 0.725263 0.648793 0.099 Uiso 0.516(18) 1 calc R U P D 2
C14A C 0.4380(17) 0.6965(5) 0.5466(7) 0.075(3) Uani 0.516(18) 1 d G U P D 2
H14A H 0.432608 0.722599 0.519061 0.090 Uiso 0.516(18) 1 calc R U P D 2
C19A C 0.3548(18) 0.6019(5) 0.3686(12) 0.089(3) Uani 0.516(18) 1 d DG U P D 2
C20A C 0.2704(19) 0.5932(6) 0.3862(12) 0.099(3) Uani 0.516(18) 1 d G U P D 2
H20A H 0.245076 0.613542 0.414131 0.118 Uiso 0.516(18) 1 calc R U P D 2
C21A C 0.2238(13) 0.5541(6) 0.3622(11) 0.110(3) Uani 0.516(18) 1 d G U P D 2
H21A H 0.167369 0.548280 0.373984 0.132 Uiso 0.516(18) 1 calc R U P D 2
C22A C 0.2617(12) 0.5237(4) 0.3205(11) 0.112(4) Uani 0.516(18) 1 d G U P D 2
H22A H 0.230546 0.497514 0.304410 0.134 Uiso 0.516(18) 1 calc R U P D 2
C23A C 0.3461(12) 0.5324(5) 0.3029(11) 0.110(3) Uani 0.516(18) 1 d G U P D 2
H23A H 0.371429 0.512008 0.274983 0.133 Uiso 0.516(18) 1 calc R U P D 2
C24A C 0.3927(13) 0.5715(6) 0.3269(10) 0.099(3) Uani 0.516(18) 1 d G U P D 2
H24A H 0.449137 0.577270 0.315129 0.119 Uiso 0.516(18) 1 calc R U P D 2
C31A C 0.6611(12) 0.5342(3) 0.1747(9) 0.079(3) Uani 0.607(18) 1 d DG U P E 2
C32A C 0.6122(10) 0.5005(4) 0.2002(8) 0.090(3) Uani 0.607(18) 1 d G U P E 2
H32A H 0.554428 0.506268 0.209541 0.108 Uiso 0.607(18) 1 calc R U P E 2
C33A C 0.6496(11) 0.4582(3) 0.2116(8) 0.097(3) Uani 0.607(18) 1 d G U P E 2
H33A H 0.616864 0.435660 0.228694 0.117 Uiso 0.607(18) 1 calc R U P E 2
C34A C 0.7359(11) 0.4496(3) 0.1976(8) 0.101(3) Uani 0.607(18) 1 d G U P E 2
H34A H 0.760954 0.421287 0.205288 0.122 Uiso 0.607(18) 1 calc R U P E 2
C35A C 0.7848(10) 0.4833(4) 0.1721(9) 0.100(3) Uani 0.607(18) 1 d G U P E 2
H35A H 0.842610 0.477522 0.162730 0.120 Uiso 0.607(18) 1 calc R U P E 2
C36A C 0.7474(12) 0.5256(4) 0.1606(10) 0.088(3) Uani 0.607(18) 1 d G U P E 2
H36A H 0.780177 0.548130 0.143576 0.105 Uiso 0.607(18) 1 calc R U P E 2
C37A C 0.6863(12) 0.6302(4) 0.1185(9) 0.079(3) Uani 0.607(18) 1 d DG U P E 2
C42A C 0.7241(12) 0.6692(5) 0.1526(8) 0.079(3) Uani 0.607(18) 1 d G U P E 2
H42A H 0.714809 0.676893 0.199561 0.095 Uiso 0.607(18) 1 calc R U P E 2
C41A C 0.7757(9) 0.6965(4) 0.1166(8) 0.087(3) Uani 0.607(18) 1 d G U P E 2
H41A H 0.800954 0.722582 0.139399 0.104 Uiso 0.607(18) 1 calc R U P E 2
C40A C 0.7896(9) 0.6850(5) 0.0464(7) 0.091(3) Uani 0.607(18) 1 d G U P E 2
H40A H 0.824083 0.703281 0.022284 0.109 Uiso 0.607(18) 1 calc R U P E 2
C39A C 0.7518(9) 0.6460(5) 0.0123(7) 0.098(3) Uani 0.607(18) 1 d G U P E 2
H39A H 0.761067 0.638293 -0.034671 0.118 Uiso 0.607(18) 1 calc R U P E 2
C38A C 0.7002(10) 0.6187(4) 0.0483(9) 0.091(3) Uani 0.607(18) 1 d G U P E 2
H38A H 0.674921 0.592604 0.025489 0.109 Uiso 0.607(18) 1 calc R U P E 2
C61A C 0.801(5) 0.712(3) 0.514(3) 0.111(4) Uani 0.165(10) 1 d D U P A 2
H61C H 0.796101 0.736862 0.480067 0.133 Uiso 0.165(10) 1 calc R U P A 2
H61D H 0.860965 0.698200 0.518261 0.133 Uiso 0.165(10) 1 calc R U P A 2
C62A C 0.788(4) 0.7261(17) 0.588(3) 0.109(4) Uani 0.165(10) 1 d D U P A 2
H62C H 0.846770 0.732220 0.621360 0.131 Uiso 0.165(10) 1 calc R U P A 2
H62D H 0.750129 0.752508 0.583407 0.131 Uiso 0.165(10) 1 calc R U P A 2
C63A C 0.742(4) 0.6886(18) 0.6156(17) 0.106(4) Uani 0.165(10) 1 d D U P A 2
H63C H 0.688862 0.698965 0.633482 0.127 Uiso 0.165(10) 1 calc R U P A 2
H63D H 0.783780 0.674018 0.656601 0.127 Uiso 0.165(10) 1 calc R U P A 2
C64A C 0.712(4) 0.6573(15) 0.5516(16) 0.103(5) Uani 0.165(10) 1 d D U P A 2
H64C H 0.747943 0.630156 0.560146 0.124 Uiso 0.165(10) 1 calc R U P A 2
H64D H 0.647695 0.650104 0.544974 0.124 Uiso 0.165(10) 1 calc R U P A 2
C65A C 0.673(2) 0.5688(8) 0.5023(11) 0.142(5) Uani 0.415(9) 1 d D U P B 2
H65C H 0.618386 0.580358 0.516996 0.170 Uiso 0.415(9) 1 calc R U P B 2
H65D H 0.726945 0.581907 0.534039 0.170 Uiso 0.415(9) 1 calc R U P B 2
C66A C 0.676(2) 0.5205(8) 0.5075(14) 0.143(4) Uani 0.415(9) 1 d D U P B 2
H66C H 0.713622 0.511244 0.555197 0.172 Uiso 0.415(9) 1 calc R U P B 2
H66D H 0.614312 0.508538 0.503129 0.172 Uiso 0.415(9) 1 calc R U P B 2
C67A C 0.7127(19) 0.5058(8) 0.4499(14) 0.142(4) Uani 0.415(9) 1 d D U P B 2
H67C H 0.706261 0.474104 0.441842 0.170 Uiso 0.415(9) 1 calc R U P B 2
H67D H 0.776164 0.514858 0.454437 0.170 Uiso 0.415(9) 1 calc R U P B 2
C68A C 0.635(2) 0.5368(7) 0.3843(13) 0.142(4) Uani 0.415(9) 1 d D U P B 2
H68C H 0.646117 0.535270 0.334102 0.171 Uiso 0.415(9) 1 calc R U P B 2
H68D H 0.570973 0.530450 0.383866 0.171 Uiso 0.415(9) 1 calc R U P B 2
C69A C 0.8418(14) 0.5923(7) 0.3242(16) 0.142(5) Uani 0.467(10) 1 d D U P C 2
H69C H 0.799710 0.589234 0.275832 0.171 Uiso 0.467(10) 1 calc R U P C 2
H69D H 0.840011 0.565655 0.353347 0.171 Uiso 0.467(10) 1 calc R U P C 2
C70A C 0.9504(14) 0.6039(9) 0.3150(15) 0.145(4) Uani 0.467(10) 1 d D U P C 2
H70C H 0.989604 0.578075 0.326617 0.175 Uiso 0.467(10) 1 calc R U P C 2
H70D H 0.950195 0.613408 0.264323 0.175 Uiso 0.467(10) 1 calc R U P C 2
C71A C 0.9803(14) 0.6371(9) 0.3644(17) 0.144(4) Uani 0.467(10) 1 d D U P C 2
H71C H 1.017160 0.658082 0.343564 0.173 Uiso 0.467(10) 1 calc R U P C 2
H71D H 1.017457 0.625223 0.410527 0.173 Uiso 0.467(10) 1 calc R U P C 2
C72A C 0.8984(14) 0.6584(7) 0.3784(17) 0.143(4) Uani 0.467(10) 1 d D U P C 2
H72C H 0.909980 0.667545 0.430468 0.171 Uiso 0.467(10) 1 calc R U P C 2
H72D H 0.885844 0.684866 0.347768 0.171 Uiso 0.467(10) 1 calc R U P C 2

loop_
_atom_site_aniso_label
_atom_site_aniso_U_11
_atom_site_aniso_U_22
_atom_site_aniso_U_33
_atom_site_aniso_U_23
_atom_site_aniso_U_13
_atom_site_aniso_U_12
Pr1 0.0470(2) 0.0480(2) 0.0481(2) 0.00356(18) 0.01294(14) 0.00232(17)
Si1 0.0554(10) 0.0580(11) 0.0562(11) 0.0026(10) 0.0232(8) -0.0005(9)
Si2 0.0628(12) 0.0625(12) 0.0519(12) -0.0025(10) 0.0159(9) 0.0175(10)
Si3 0.0444(9) 0.0479(10) 0.0529(11) 0.0009(8) 0.0156(8) -0.0032(8)
O1 0.057(3) 0.066(3) 0.056(3) 0.005(2) 0.018(2) 0.005(2)
O2 0.057(3) 0.057(3) 0.051(3) -0.003(2) 0.016(2) 0.001(2)
O3 0.054(3) 0.049(3) 0.056(3) 0.003(2) 0.012(2) -0.004(2)
O4 0.086(4) 0.103(4) 0.050(3) -0.001(3) 0.005(3) -0.016(3)
C61 0.120(6) 0.123(7) 0.080(6) -0.004(5) -0.001(5) -0.025(6)
C62 0.120(6) 0.124(7) 0.082(6) -0.013(5) -0.007(5) -0.019(5)
C63 0.119(6) 0.126(7) 0.073(5) -0.016(5) 0.009(5) -0.005(6)
C64 0.107(7) 0.125(7) 0.066(5) -0.009(5) 0.013(5) -0.016(6)
O5 0.128(5) 0.068(4) 0.090(4) 0.020(3) 0.034(3) 0.014(3)
C65 0.149(6) 0.133(6) 0.143(6) 0.016(5) 0.035(5) -0.001(5)
C66 0.151(6) 0.133(5) 0.146(5) 0.015(5) 0.036(5) -0.006(5)
C67 0.155(6) 0.131(5) 0.147(6) 0.014(5) 0.028(5) -0.005(5)
C68 0.138(6) 0.123(6) 0.137(6) 0.017(5) 0.035(5) -0.001(5)
O6 0.067(3) 0.097(4) 0.096(4) -0.012(3) 0.008(3) 0.010(3)
C69 0.127(6) 0.151(6) 0.148(6) -0.006(5) 0.032(5) 0.014(5)
C70 0.127(6) 0.148(6) 0.151(6) -0.005(5) 0.033(5) 0.014(5)
C71 0.130(6) 0.153(6) 0.152(6) -0.008(5) 0.028(5) 0.013(5)
C72 0.131(6) 0.154(7) 0.151(6) -0.013(5) 0.027(5) 0.015(5)
C1 0.041(3) 0.053(4) 0.043(4) -0.003(3) 0.012(3) 0.004(3)
C2 0.044(3) 0.059(4) 0.047(4) -0.001(3) 0.014(3) -0.001(3)
C3 0.054(4) 0.057(4) 0.040(4) -0.003(3) 0.009(3) 0.009(3)
C4 0.053(4) 0.058(4) 0.048(4) 0.002(3) 0.015(3) 0.009(3)
C5 0.036(3) 0.057(4) 0.042(4) 0.008(3) 0.005(3) 0.007(3)
C6 0.042(3) 0.050(4) 0.050(4) -0.009(3) 0.019(3) 0.003(3)
C7 0.039(3) 0.063(4) 0.048(4) -0.012(3) 0.010(3) 0.002(3)
C8 0.055(4) 0.068(5) 0.081(5) 0.003(4) 0.027(4) 0.007(4)
C9 0.060(5) 0.090(6) 0.089(6) 0.012(5) 0.017(4) 0.030(4)
C10 0.057(4) 0.090(6) 0.079(6) -0.008(5) 0.027(4) 0.015(4)
C11 0.060(4) 0.082(5) 0.071(5) 0.002(4) 0.034(4) 0.009(4)
C12 0.039(3) 0.061(4) 0.058(4) -0.003(3) 0.025(3) 0.000(3)
C25 0.065(4) 0.060(4) 0.044(4) 0.001(3) 0.013(3) 0.003(3)
C26 0.072(5) 0.063(5) 0.083(6) -0.019(4) 0.015(4) -0.004(4)
C27 0.075(6) 0.093(7) 0.087(6) -0.018(5) 0.003(4) -0.014(5)
C28 0.122(8) 0.079(6) 0.083(6) -0.024(5) 0.004(6) 0.001(6)
C29 0.105(7) 0.075(6) 0.066(5) -0.021(4) 0.002(5) 0.015(5)
C30 0.074(5) 0.060(4) 0.044(4) -0.003(3) 0.010(3) 0.002(4)
C43 0.044(3) 0.061(4) 0.049(4) 0.000(3) 0.014(3) 0.005(3)
C44 0.053(4) 0.076(5) 0.058(5) 0.011(4) 0.014(3) 0.011(4)
C45 0.069(5) 0.097(6) 0.060(5) 0.020(4) 0.024(4) 0.012(4)
C46 0.071(5) 0.089(6) 0.077(6) 0.030(5) 0.039(4) -0.006(4)
C47 0.049(4) 0.073(5) 0.068(5) 0.008(4) 0.023(3) -0.006(3)
C48 0.049(4) 0.046(4) 0.058(4) 0.009(3) 0.023(3) 0.009(3)
C49 0.044(4) 0.055(4) 0.055(4) 0.007(3) 0.010(3) 0.001(3)
C50 0.051(4) 0.083(5) 0.085(6) -0.019(4) 0.015(4) 0.000(4)
C51 0.048(4) 0.118(7) 0.098(7) -0.017(6) 0.019(4) 0.020(5)
C52 0.043(4) 0.104(7) 0.103(7) 0.003(6) 0.010(4) -0.003(4)
C53 0.070(5) 0.088(6) 0.087(6) -0.022(5) -0.002(4) 0.000(4)
C54 0.042(4) 0.075(5) 0.075(5) -0.012(4) 0.008(3) -0.002(3)
C55 0.043(3) 0.059(4) 0.053(4) -0.007(3) 0.015(3) -0.001(3)
C56 0.073(5) 0.064(5) 0.114(7) 0.003(5) 0.037(5) 0.001(4)
C57 0.107(8) 0.071(6) 0.172(10) -0.009(6) 0.072(7) 0.013(5)
C58 0.045(4) 0.115(8) 0.140(8) -0.046(7) 0.048(5) 0.003(5)
C59 0.095(7) 0.090(7) 0.119(8) -0.014(6) 0.072(6) -0.008(5)
C60 0.069(5) 0.073(5) 0.067(5) 0.009(4) 0.024(4) -0.001(4)
C13 0.073(5) 0.077(5) 0.057(4) 0.005(4) 0.022(4) -0.005(5)
C18 0.082(6) 0.084(5) 0.062(5) 0.009(4) 0.016(5) -0.011(5)
C17 0.095(6) 0.090(6) 0.068(5) 0.011(5) 0.015(5) -0.019(5)
C16 0.093(6) 0.091(6) 0.062(5) 0.007(5) 0.016(5) -0.017(5)
C15 0.091(5) 0.087(6) 0.060(5) 0.006(5) 0.017(4) -0.005(5)
C14 0.083(5) 0.081(6) 0.059(5) 0.009(4) 0.019(4) -0.004(5)
C19 0.105(6) 0.067(5) 0.101(7) 0.000(5) 0.036(5) -0.017(5)
C20 0.108(6) 0.078(5) 0.112(7) 0.001(5) 0.030(6) -0.024(5)
C21 0.120(6) 0.087(5) 0.121(8) 0.000(6) 0.023(6) -0.025(5)
C22 0.131(6) 0.085(6) 0.119(8) -0.002(6) 0.019(7) -0.028(5)
C23 0.134(6) 0.079(6) 0.115(8) -0.003(6) 0.029(7) -0.023(5)
C24 0.124(6) 0.070(6) 0.110(7) -0.005(5) 0.034(6) -0.019(5)
C31 0.097(7) 0.072(5) 0.081(5) -0.005(5) 0.020(5) 0.029(5)
C32 0.100(8) 0.076(5) 0.093(5) 0.000(5) 0.016(6) 0.031(5)
C33 0.104(8) 0.083(5) 0.106(6) 0.002(5) 0.016(6) 0.032(6)
C34 0.104(8) 0.084(6) 0.110(6) 0.002(5) 0.020(6) 0.030(6)
C35 0.099(7) 0.080(5) 0.104(5) 0.004(5) 0.024(5) 0.031(5)
C36 0.096(7) 0.075(5) 0.090(6) -0.001(5) 0.024(5) 0.030(5)
C37 0.095(5) 0.087(7) 0.072(6) 0.004(6) 0.046(5) 0.026(6)
C42 0.101(5) 0.091(6) 0.072(6) 0.006(6) 0.052(5) 0.018(5)
C41 0.114(5) 0.099(7) 0.077(7) 0.006(6) 0.050(6) 0.013(5)
C40 0.119(6) 0.100(8) 0.080(7) 0.005(6) 0.055(6) 0.012(7)
C39 0.122(6) 0.103(8) 0.087(7) 0.004(7) 0.049(5) 0.019(7)
C38 0.110(5) 0.097(7) 0.081(6) 0.003(6) 0.046(5) 0.021(6)
C13A 0.073(5) 0.078(5) 0.057(4) 0.006(4) 0.024(4) -0.004(4)
C18A 0.086(6) 0.080(5) 0.060(5) 0.007(4) 0.017(5) -0.016(5)
C17A 0.088(6) 0.087(6) 0.064(5) 0.013(4) 0.015(5) -0.023(5)
C16A 0.096(6) 0.091(6) 0.060(5) 0.007(4) 0.016(5) -0.019(5)
C15A 0.092(5) 0.090(6) 0.065(5) 0.004(5) 0.018(4) -0.006(5)
C14A 0.083(5) 0.084(5) 0.060(4) 0.005(4) 0.018(4) -0.002(5)
C19A 0.105(5) 0.067(5) 0.100(7) -0.001(5) 0.037(5) -0.018(5)
C20A 0.108(6) 0.079(5) 0.112(7) 0.001(5) 0.030(6) -0.025(5)
C21A 0.122(6) 0.085(5) 0.120(8) 0.002(6) 0.021(6) -0.026(5)
C22A 0.132(6) 0.081(6) 0.121(8) 0.001(6) 0.022(7) -0.031(5)
C23A 0.135(6) 0.079(6) 0.119(8) -0.005(6) 0.031(6) -0.022(5)
C24A 0.124(6) 0.070(6) 0.110(7) -0.007(5) 0.039(6) -0.023(5)
C31A 0.092(7) 0.069(5) 0.076(5) -0.007(4) 0.021(5) 0.030(5)
C32A 0.102(8) 0.075(5) 0.093(5) -0.001(5) 0.019(5) 0.035(5)
C33A 0.103(8) 0.080(5) 0.106(5) 0.001(4) 0.018(5) 0.035(5)
C34A 0.105(8) 0.084(5) 0.114(5) 0.000(5) 0.020(6) 0.034(5)
C35A 0.106(7) 0.086(5) 0.108(6) 0.001(5) 0.021(5) 0.032(5)
C36A 0.098(7) 0.077(5) 0.090(6) -0.001(5) 0.023(5) 0.032(5)
C37A 0.093(5) 0.085(6) 0.070(6) 0.000(5) 0.042(5) 0.029(5)
C42A 0.100(5) 0.087(6) 0.067(6) 0.001(5) 0.053(5) 0.018(5)
C41A 0.109(5) 0.096(7) 0.071(7) 0.003(6) 0.054(5) 0.012(5)
C40A 0.116(6) 0.099(7) 0.075(7) 0.002(6) 0.056(5) 0.012(6)
C39A 0.120(5) 0.101(7) 0.084(6) 0.003(6) 0.047(5) 0.013(6)
C38A 0.109(5) 0.098(7) 0.078(6) 0.002(6) 0.046(4) 0.017(6)
C61A 0.118(8) 0.124(8) 0.080(7) -0.007(7) 0.000(7) -0.023(7)
C62A 0.118(7) 0.125(7) 0.076(6) -0.009(6) 0.002(6) -0.018(6)
C63A 0.115(7) 0.127(8) 0.070(7) -0.011(6) 0.009(6) -0.014(7)
C64A 0.112(9) 0.127(10) 0.068(8) -0.008(8) 0.013(8) -0.016(9)
C65A 0.153(7) 0.133(6) 0.138(6) 0.012(5) 0.031(5) -0.004(6)
C66A 0.153(6) 0.133(6) 0.143(6) 0.016(5) 0.031(5) -0.003(5)
C67A 0.148(6) 0.130(6) 0.146(6) 0.014(5) 0.030(5) -0.003(5)
C68A 0.152(6) 0.130(6) 0.143(6) 0.015(5) 0.029(5) -0.006(5)
C69A 0.130(6) 0.145(7) 0.151(7) -0.006(5) 0.027(5) 0.015(5)
C70A 0.131(6) 0.151(6) 0.153(6) -0.008(5) 0.029(5) 0.017(5)
C71A 0.130(5) 0.151(6) 0.151(6) -0.009(5) 0.029(5) 0.012(5)
C72A 0.128(6) 0.149(6) 0.151(6) -0.007(5) 0.031(5) 0.010(5)

loop_
_atom_type_symbol
_atom_type_description
_atom_type_scat_dispersion_real
_atom_type_scat_dispersion_imag
_atom_type_scat_source
C C 0.0033 0.0016 'International Tables Vol C Tables 4.2.6.8 and 6.1.1.4'
H H 0.0000 0.0000 'International Tables Vol C Tables 4.2.6.8 and 6.1.1.4'
O O 0.0106 0.0060 'International Tables Vol C Tables 4.2.6.8 and 6.1.1.4'
Pr Pr -0.2180 2.8214 'International Tables Vol C Tables 4.2.6.8 and 6.1.1.4'
Si Si 0.0817 0.0704 'International Tables Vol C Tables 4.2.6.8 and 6.1.1.4'

loop_
_geom_angle_atom_site_label_1
_geom_angle_atom_site_label_2
_geom_angle_atom_site_label_3
_geom_angle
_geom_angle_site_symmetry_1
_geom_angle_site_symmetry_3
_geom_angle_publ_flag
O1 Pr1 O2 103.55(15) . . ?
O1 Pr1 O3 105.00(15) . . ?
O1 Pr1 O4 88.18(16) . . ?
O1 Pr1 O5 84.82(17) . . ?
O1 Pr1 O6 156.91(17) . . ?
O2 Pr1 O3 106.89(15) . . ?
O2 Pr1 O4 161.23(17) . . ?
O2 Pr1 O5 86.90(17) . . ?
O2 Pr1 O6 87.13(17) . . ?
O3 Pr1 O4 83.58(16) . . ?
O3 Pr1 O5 160.19(17) . . ?
O3 Pr1 O6 90.97(17) . . ?
O5 Pr1 O4 79.53(18) . . ?
O5 Pr1 O6 75.25(19) . . ?
O6 Pr1 O4 76.96(18) . . ?
O1 Si1 C12 113.6(2) . . ?
O1 Si1 C13 111.0(7) . . ?
O1 Si1 C19 110.6(9) . . ?
O1 Si1 C13A 108.4(7) . . ?
O1 Si1 C19A 111.6(9) . . ?
C12 Si1 C13 106.5(7) . . ?
C12 Si1 C13A 106.2(7) . . ?
C19 Si1 C12 107.4(10) . . ?
C19 Si1 C13 107.6(7) . . ?
C19A Si1 C12 110.0(9) . . ?
C19A Si1 C13A 106.5(7) . . ?
O2 Si2 C30 112.9(3) . . ?
O2 Si2 C31 108.4(8) . . ?
O2 Si2 C37 115.7(9) . . ?
O2 Si2 C31A 109.7(5) . . ?
O2 Si2 C37A 106.4(5) . . ?
C30 Si2 C31 101.5(9) . . ?
C30 Si2 C37 108.3(10) . . ?
C30 Si2 C31A 107.2(6) . . ?
C30 Si2 C37A 111.5(6) . . ?
C37 Si2 C31 109.0(8) . . ?
C31A Si2 C37A 109.0(5) . . ?
O3 Si3 C48 112.3(3) . . ?
O3 Si3 C49 109.0(3) . . ?
O3 Si3 C55 111.4(3) . . ?
C49 Si3 C48 107.6(3) . . ?
C55 Si3 C48 108.8(3) . . ?
C55 Si3 C49 107.5(3) . . ?
Si1 O1 Pr1 173.1(3) . . ?
Si2 O2 Pr1 165.9(3) . . ?
Si3 O3 Pr1 170.6(3) . . ?
C61 O4 Pr1 124.8(6) . . ?
C61 O4 C64 103.8(8) . . ?
C64 O4 Pr1 123.8(5) . . ?
C61A O4 Pr1 133.0(19) . . ?
C61A O4 C64A 106(2) . . ?
C64A O4 Pr1 120.0(15) . . ?
O4 C61 H61A 109.9 . . ?
O4 C61 H61B 109.9 . . ?
O4 C61 C62 109.1(11) . . ?
H61A C61 H61B 108.3 . . ?
C62 C61 H61A 109.9 . . ?
C62 C61 H61B 109.9 . . ?
C61 C62 H62A 110.6 . . ?
C61 C62 H62B 110.6 . . ?
H62A C62 H62B 108.8 . . ?
C63 C62 C61 105.5(10) . . ?
C63 C62 H62A 110.6 . . ?
C63 C62 H62B 110.6 . . ?
C62 C63 H63A 110.7 . . ?
C62 C63 H63B 110.7 . . ?
C62 C63 C64 105.4(10) . . ?
H63A C63 H63B 108.8 . . ?
C64 C63 H63A 110.7 . . ?
C64 C63 H63B 110.7 . . ?
O4 C64 C63 107.0(9) . . ?
O4 C64 H64A 110.3 . . ?
O4 C64 H64B 110.3 . . ?
C63 C64 H64A 110.3 . . ?
C63 C64 H64B 110.3 . . ?
H64A C64 H64B 108.6 . . ?
C65 O5 Pr1 127.0(9) . . ?
C65 O5 C68 110.1(10) . . ?
C68 O5 Pr1 120.4(8) . . ?
C65A O5 Pr1 130.2(10) . . ?
C65A O5 C68A 105.5(14) . . ?
C68A O5 Pr1 119.1(10) . . ?
O5 C65 H65A 110.6 . . ?
O5 C65 H65B 110.6 . . ?
H65A C65 H65B 108.7 . . ?
C66 C65 O5 105.9(14) . . ?
C66 C65 H65A 110.6 . . ?
C66 C65 H65B 110.6 . . ?
C65 C66 H66A 108.7 . . ?
C65 C66 H66B 108.7 . . ?
H66A C66 H66B 107.6 . . ?
C67 C66 C65 114.1(17) . . ?
C67 C66 H66A 108.7 . . ?
C67 C66 H66B 108.7 . . ?
C66 C67 H67A 110.5 . . ?
C66 C67 H67B 110.5 . . ?
C66 C67 C68 106.3(15) . . ?
H67A C67 H67B 108.7 . . ?
C68 C67 H67A 110.5 . . ?
C68 C67 H67B 110.5 . . ?
O5 C68 C67 99.3(12) . . ?
O5 C68 H68A 111.9 . . ?
O5 C68 H68B 111.9 . . ?
C67 C68 H68A 111.9 . . ?
C67 C68 H68B 111.9 . . ?
H68A C68 H68B 109.6 . . ?
C69 O6 Pr1 124.4(9) . . ?
C72 O6 Pr1 130.6(9) . . ?
C72 O6 C69 104.7(13) . . ?
C69A O6 Pr1 118.4(9) . . ?
C72A O6 Pr1 128.4(10) . . ?
C72A O6 C69A 109.0(13) . . ?
O6 C69 H69A 112.8 . . ?
O6 C69 H69B 112.8 . . ?
O6 C69 C70 94.9(12) . . ?
H69A C69 H69B 110.2 . . ?
C70 C69 H69A 112.8 . . ?
C70 C69 H69B 112.8 . . ?
C69 C70 H70A 112.1 . . ?
C69 C70 H70B 112.1 . . ?
H70A C70 H70B 109.7 . . ?
C71 C70 C69 98.4(15) . . ?
C71 C70 H70A 112.1 . . ?
C71 C70 H70B 112.1 . . ?
C70 C71 H71A 110.9 . . ?
C70 C71 H71B 110.9 . . ?
C70 C71 C72 104.4(17) . . ?
H71A C71 H71B 108.9 . . ?
C72 C71 H71A 110.9 . . ?
C72 C71 H71B 110.9 . . ?
O6 C72 C71 110.8(15) . . ?
O6 C72 H72A 109.5 . . ?
O6 C72 H72B 109.5 . . ?
C71 C72 H72A 109.5 . . ?
C71 C72 H72B 109.5 . . ?
H72A C72 H72B 108.1 . . ?
C2 C1 C6 119.4(5) . . ?
C2 C1 C7 119.7(5) . . ?
C6 C1 C7 120.7(5) . . ?
C1 C2 H2 119.7 . . ?
C1 C2 C3 120.6(6) . . ?
C3 C2 H2 119.7 . . ?
C2 C3 C25 121.7(6) . . ?
C4 C3 C2 119.0(6) . . ?
C4 C3 C25 119.1(6) . . ?
C3 C4 H4 119.1 . . ?
C3 C4 C5 121.8(6) . . ?
C5 C4 H4 119.1 . . ?
C4 C5 C43 120.1(6) . . ?
C6 C5 C4 118.5(6) . . ?
C6 C5 C43 121.4(6) . . ?
C1 C6 H6 119.6 . . ?
C5 C6 C1 120.7(6) . . ?
C5 C6 H6 119.6 . . ?
C8 C7 C1 116.9(6) . . ?
C8 C7 C12 119.5(6) . . ?
C12 C7 C1 123.6(6) . . ?
C7 C8 H8 119.5 . . ?
C9 C8 C7 121.0(7) . . ?
C9 C8 H8 119.5 . . ?
C8 C9 H9 119.9 . . ?
C10 C9 C8 120.1(7) . . ?
C10 C9 H9 119.9 . . ?
C9 C10 H10 120.1 . . ?
C9 C10 C11 119.8(7) . . ?
C11 C10 H10 120.1 . . ?
C10 C11 H11 119.1 . . ?
C10 C11 C12 121.8(7) . . ?
C12 C11 H11 119.1 . . ?
C7 C12 Si1 126.1(4) . . ?
C7 C12 C11 117.5(6) . . ?
C11 C12 Si1 116.3(5) . . ?
C26 C25 C3 117.1(6) . . ?
C26 C25 C30 120.0(6) . . ?
C30 C25 C3 122.8(6) . . ?
C25 C26 H26 119.8 . . ?
C25 C26 C27 120.4(7) . . ?
C27 C26 H26 119.8 . . ?
C26 C27 H27 119.8 . . ?
C28 C27 C26 120.3(8) . . ?
C28 C27 H27 119.8 . . ?
C27 C28 H28 120.7 . . ?
C29 C28 C27 118.7(8) . . ?
C29 C28 H28 120.7 . . ?
C28 C29 H29 118.1 . . ?
C28 C29 C30 123.7(8) . . ?
C30 C29 H29 118.1 . . ?
C25 C30 Si2 123.7(5) . . ?
C29 C30 Si2 119.6(6) . . ?
C29 C30 C25 116.7(7) . . ?
C44 C43 C5 117.5(6) . . ?
C44 C43 C48 119.8(6) . . ?
C48 C43 C5 122.6(6) . . ?
C43 C44 H44 119.5 . . ?
C45 C44 C43 121.0(7) . . ?
C45 C44 H44 119.5 . . ?
C44 C45 H45 119.7 . . ?
C46 C45 C44 120.7(7) . . ?
C46 C45 H45 119.7 . . ?
C45 C46 H46 120.1 . . ?
C45 C46 C47 119.7(7) . . ?
C47 C46 H46 120.1 . . ?
C46 C47 H47 119.2 . . ?
C46 C47 C48 121.7(7) . . ?
C48 C47 H47 119.2 . . ?
C43 C48 Si3 124.6(5) . . ?
C43 C48 C47 117.0(6) . . ?
C47 C48 Si3 118.0(5) . . ?
C50 C49 Si3 119.1(5) . . ?
C54 C49 Si3 124.7(5) . . ?
C54 C49 C50 116.2(6) . . ?
C49 C50 H50 118.9 . . ?
C51 C50 C49 122.3(7) . . ?
C51 C50 H50 118.9 . . ?
C50 C51 H51 120.0 . . ?
C50 C51 C52 120.0(7) . . ?
C52 C51 H51 120.0 . . ?
C51 C52 H52 120.4 . . ?
C53 C52 C51 119.3(7) . . ?
C53 C52 H52 120.4 . . ?
C52 C53 H53 119.8 . . ?
C52 C53 C54 120.4(8) . . ?
C54 C53 H53 119.8 . . ?
C49 C54 H54 119.1 . . ?
C53 C54 C49 121.8(7) . . ?
C53 C54 H54 119.1 . . ?
C56 C55 Si3 121.7(5) . . ?
C56 C55 C60 115.2(7) . . ?
C60 C55 Si3 123.0(6) . . ?
C55 C56 H56 119.2 . . ?
C55 C56 C57 121.7(8) . . ?
C57 C56 H56 119.2 . . ?
C56 C57 H57 120.0 . . ?
C58 C57 C56 120.1(8) . . ?
C58 C57 H57 120.0 . . ?
C57 C58 H58 120.2 . . ?
C59 C58 C57 119.7(7) . . ?
C59 C58 H58 120.2 . . ?
C58 C59 H59 120.2 . . ?
C58 C59 C60 119.7(8) . . ?
C60 C59 H59 120.2 . . ?
C55 C60 H60 118.2 . . ?
C59 C60 C55 123.5(7) . . ?
C59 C60 H60 118.2 . . ?
C18 C13 Si1 117.1(10) . . ?
C18 C13 C14 120.0 . . ?
C14 C13 Si1 122.8(10) . . ?
C13 C18 H18 120.0 . . ?
C13 C18 C17 120.0 . . ?
C17 C18 H18 120.0 . . ?
C18 C17 H17 120.0 . . ?
C18 C17 C16 120.0 . . ?
C16 C17 H17 120.0 . . ?
C17 C16 H16 120.0 . . ?
C17 C16 C15 120.0 . . ?
C15 C16 H16 120.0 . . ?
C16 C15 H15 120.0 . . ?
C16 C15 C14 120.0 . . ?
C14 C15 H15 120.0 . . ?
C13 C14 H14 120.0 . . ?
C15 C14 C13 120.0 . . ?
C15 C14 H14 120.0 . . ?
C20 C19 Si1 121.1(14) . . ?
C20 C19 C24 120.0 . . ?
C24 C19 Si1 118.2(13) . . ?
C19 C20 H20 120.0 . . ?
C19 C20 C21 120.0 . . ?
C21 C20 H20 120.0 . . ?
C20 C21 H21 120.0 . . ?
C20 C21 C22 120.0 . . ?
C22 C21 H21 120.0 . . ?
C21 C22 H22 120.0 . . ?
C23 C22 C21 120.0 . . ?
C23 C22 H22 120.0 . . ?
C22 C23 H23 120.0 . . ?
C24 C23 C22 120.0 . . ?
C24 C23 H23 120.0 . . ?
C19 C24 H24 120.0 . . ?
C23 C24 C19 120.0 . . ?
C23 C24 H24 120.0 . . ?
C32 C31 Si2 118.7(13) . . ?
C32 C31 C36 120.0 . . ?
C36 C31 Si2 121.2(13) . . ?
C31 C32 H32 120.0 . . ?
C31 C32 C33 120.0 . . ?
C33 C32 H32 120.0 . . ?
C32 C33 H33 120.0 . . ?
C34 C33 C32 120.0 . . ?
C34 C33 H33 120.0 . . ?
C33 C34 H34 120.0 . . ?
C33 C34 C35 120.0 . . ?
C35 C34 H34 120.0 . . ?
C34 C35 H35 120.0 . . ?
C34 C35 C36 120.0 . . ?
C36 C35 H35 120.0 . . ?
C31 C36 H36 120.0 . . ?
C35 C36 C31 120.0 . . ?
C35 C36 H36 120.0 . . ?
C42 C37 Si2 119.2(13) . . ?
C42 C37 C38 120.0 . . ?
C38 C37 Si2 120.8(13) . . ?
C37 C42 H42 120.0 . . ?
C37 C42 C41 120.0 . . ?
C41 C42 H42 120.0 . . ?
C42 C41 H41 120.0 . . ?
C42 C41 C40 120.0 . . ?
C40 C41 H41 120.0 . . ?
C41 C40 H40 120.0 . . ?
C39 C40 C41 120.0 . . ?
C39 C40 H40 120.0 . . ?
C40 C39 H39 120.0 . . ?
C40 C39 C38 120.0 . . ?
C38 C39 H39 120.0 . . ?
C37 C38 H38 120.0 . . ?
C39 C38 C37 120.0 . . ?
C39 C38 H38 120.0 . . ?
C18A C13A Si1 121.0(10) . . ?
C18A C13A C14A 120.0 . . ?
C14A C13A Si1 118.6(10) . . ?
C13A C18A H18A 120.0 . . ?
C17A C18A C13A 120.0 . . ?
C17A C18A H18A 120.0 . . ?
C18A C17A H17A 120.0 . . ?
C18A C17A C16A 120.0 . . ?
C16A C17A H17A 120.0 . . ?
C17A C16A H16A 120.0 . . ?
C15A C16A C17A 120.0 . . ?
C15A C16A H16A 120.0 . . ?
C16A C15A H15A 120.0 . . ?
C16A C15A C14A 120.0 . . ?
C14A C15A H15A 120.0 . . ?
C13A C14A H14A 120.0 . . ?
C15A C14A C13A 120.0 . . ?
C15A C14A H14A 120.0 . . ?
C20A C19A Si1 118.6(13) . . ?
C20A C19A C24A 120.0 . . ?
C24A C19A Si1 121.4(13) . . ?
C19A C20A H20A 120.0 . . ?
C19A C20A C21A 120.0 . . ?
C21A C20A H20A 120.0 . . ?
C20A C21A H21A 120.0 . . ?
C22A C21A C20A 120.0 . . ?
C22A C21A H21A 120.0 . . ?
C21A C22A H22A 120.0 . . ?
C21A C22A C23A 120.0 . . ?
C23A C22A H22A 120.0 . . ?
C22A C23A H23A 120.0 . . ?
C24A C23A C22A 120.0 . . ?
C24A C23A H23A 120.0 . . ?
C19A C24A H24A 120.0 . . ?
C23A C24A C19A 120.0 . . ?
C23A C24A H24A 120.0 . . ?
C32A C31A Si2 118.8(8) . . ?
C32A C31A C36A 120.0 . . ?
C36A C31A Si2 121.0(8) . . ?
C31A C32A H32A 120.0 . . ?
C33A C32A C31A 120.0 . . ?
C33A C32A H32A 120.0 . . ?
C32A C33A H33A 120.0 . . ?
C32A C33A C34A 120.0 . . ?
C34A C33A H33A 120.0 . . ?
C33A C34A H34A 120.0 . . ?
C35A C34A C33A 120.0 . . ?
C35A C34A H34A 120.0 . . ?
C34A C35A H35A 120.0 . . ?
C34A C35A C36A 120.0 . . ?
C36A C35A H35A 120.0 . . ?
C31A C36A H36A 120.0 . . ?
C35A C36A C31A 120.0 . . ?
C35A C36A H36A 120.0 . . ?
C42A C37A Si2 120.4(8) . . ?
C42A C37A C38A 120.0 . . ?
C38A C37A Si2 119.5(8) . . ?
C37A C42A H42A 120.0 . . ?
C37A C42A C41A 120.0 . . ?
C41A C42A H42A 120.0 . . ?
C42A C41A H41A 120.0 . . ?
C40A C41A C42A 120.0 . . ?
C40A C41A H41A 120.0 . . ?
C41A C40A H40A 120.0 . . ?
C39A C40A C41A 120.0 . . ?
C39A C40A H40A 120.0 . . ?
C40A C39A H39A 120.0 . . ?
C40A C39A C38A 120.0 . . ?
C38A C39A H39A 120.0 . . ?
C37A C38A H38A 120.0 . . ?
C39A C38A C37A 120.0 . . ?
C39A C38A H38A 120.0 . . ?
O4 C61A H61C 110.6 . . ?
O4 C61A H61D 110.6 . . ?
O4 C61A C62A 106(2) . . ?
H61C C61A H61D 108.7 . . ?
C62A C61A H61C 110.6 . . ?
C62A C61A H61D 110.6 . . ?
C61A C62A H62C 110.7 . . ?
C61A C62A H62D 110.7 . . ?
H62C C62A H62D 108.8 . . ?
C63A C62A C61A 105(2) . . ?
C63A C62A H62C 110.7 . . ?
C63A C62A H62D 110.7 . . ?
C62A C63A H63C 110.3 . . ?
C62A C63A H63D 110.3 . . ?
C62A C63A C64A 107.0(19) . . ?
H63C C63A H63D 108.6 . . ?
C64A C63A H63C 110.3 . . ?
C64A C63A H63D 110.3 . . ?
O4 C64A C63A 105.7(19) . . ?
O4 C64A H64C 110.6 . . ?
O4 C64A H64D 110.6 . . ?
C63A C64A H64C 110.6 . . ?
C63A C64A H64D 110.6 . . ?
H64C C64A H64D 108.7 . . ?
O5 C65A H65C 110.9 . . ?
O5 C65A H65D 110.9 . . ?
O5 C65A C66A 104.4(15) . . ?
H65C C65A H65D 108.9 . . ?
C66A C65A H65C 110.9 . . ?
C66A C65A H65D 110.9 . . ?
C65A C66A H66C 110.4 . . ?
C65A C66A H66D 110.4 . . ?
H66C C66A H66D 108.6 . . ?
C67A C66A C65A 107(2) . . ?
C67A C66A H66C 110.4 . . ?
C67A C66A H66D 110.4 . . ?
C66A C67A H67C 113.2 . . ?
C66A C67A H67D 113.2 . . ?
C66A C67A C68A 92.3(18) . . ?
H67C C67A H67D 110.6 . . ?
C68A C67A H67C 113.2 . . ?
C68A C67A H67D 113.2 . . ?
O5 C68A C67A 90.0(13) . . ?
O5 C68A H68C 113.6 . . ?
O5 C68A H68D 113.6 . . ?
C67A C68A H68C 113.6 . . ?
C67A C68A H68D 113.6 . . ?
H68C C68A H68D 110.9 . . ?
O6 C69A H69C 111.6 . . ?
O6 C69A H69D 111.6 . . ?
O6 C69A C70A 101.0(13) . . ?
H69C C69A H69D 109.4 . . ?
C70A C69A H69C 111.6 . . ?
C70A C69A H69D 111.6 . . ?
C69A C70A H70C 110.7 . . ?
C69A C70A H70D 110.7 . . ?
H70C C70A H70D 108.8 . . ?
C71A C70A C69A 105.4(16) . . ?
C71A C70A H70C 110.7 . . ?
C71A C70A H70D 110.7 . . ?
C70A C71A H71C 110.5 . . ?
C70A C71A H71D 110.5 . . ?
C70A C71A C72A 106.2(18) . . ?
H71C C71A H71D 108.7 . . ?
C72A C71A H71C 110.5 . . ?
C72A C71A H71D 110.5 . . ?
O6 C72A C71A 113.1(16) . . ?
O6 C72A H72C 109.0 . . ?
O6 C72A H72D 109.0 . . ?
C71A C72A H72C 109.0 . . ?
C71A C72A H72D 109.0 . . ?
H72C C72A H72D 107.8 . . ?

loop_
_geom_bond_atom_site_label_1
_geom_bond_atom_site_label_2
_geom_bond_distance
_geom_bond_site_symmetry_2
_geom_bond_publ_flag
Pr1 O1 2.199(4) . ?
Pr1 O2 2.207(4) . ?
Pr1 O3 2.216(4) . ?
Pr1 O4 2.617(5) . ?
Pr1 O5 2.603(5) . ?
Pr1 O6 2.603(5) . ?
Si1 O1 1.607(4) . ?
Si1 C12 1.901(7) . ?
Si1 C13 1.921(9) . ?
Si1 C19 1.888(10) . ?
Si1 C13A 1.927(9) . ?
Si1 C19A 1.877(9) . ?
Si2 O2 1.606(4) . ?
Si2 C30 1.888(7) . ?
Si2 C31 1.918(11) . ?
Si2 C37 1.893(11) . ?
Si2 C31A 1.910(7) . ?
Si2 C37A 1.927(7) . ?
Si3 O3 1.595(4) . ?
Si3 C48 1.901(6) . ?
Si3 C49 1.891(6) . ?
Si3 C55 1.874(6) . ?
O4 C61 1.442(10) . ?
O4 C64 1.448(10) . ?
O4 C61A 1.44(2) . ?
O4 C64A 1.44(2) . ?
C61 H61A 0.9700 . ?
C61 H61B 0.9700 . ?
C61 C62 1.478(17) . ?
C62 H62A 0.9700 . ?
C62 H62B 0.9700 . ?
C62 C63 1.475(15) . ?
C63 H63A 0.9700 . ?
C63 H63B 0.9700 . ?
C63 C64 1.496(15) . ?
C64 H64A 0.9700 . ?
C64 H64B 0.9700 . ?
O5 C65 1.448(15) . ?
O5 C68 1.478(15) . ?
O5 C65A 1.438(17) . ?
O5 C68A 1.479(18) . ?
C65 H65A 0.9700 . ?
C65 H65B 0.9700 . ?
C65 C66 1.439(18) . ?
C66 H66A 0.9700 . ?
C66 H66B 0.9700 . ?
C66 C67 1.321(17) . ?
C67 H67A 0.9700 . ?
C67 H67B 0.9700 . ?
C67 C68 1.676(18) . ?
C68 H68A 0.9700 . ?
C68 H68B 0.9700 . ?
O6 C69 1.455(16) . ?
O6 C72 1.404(17) . ?
O6 C69A 1.441(17) . ?
O6 C72A 1.388(18) . ?
C69 H69A 0.9700 . ?
C69 H69B 0.9700 . ?
C69 C70 1.725(19) . ?
C70 H70A 0.9700 . ?
C70 H70B 0.9700 . ?
C70 C71 1.347(18) . ?
C71 H71A 0.9700 . ?
C71 H71B 0.9700 . ?
C71 C72 1.475(19) . ?
C72 H72A 0.9700 . ?
C72 H72B 0.9700 . ?
C1 C2 1.381(8) . ?
C1 C6 1.405(8) . ?
C1 C7 1.511(8) . ?
C2 H2 0.9300 . ?
C2 C3 1.407(8) . ?
C3 C4 1.376(8) . ?
C3 C25 1.491(9) . ?
C4 H4 0.9300 . ?
C4 C5 1.401(8) . ?
C5 C6 1.391(8) . ?
C5 C43 1.496(8) . ?
C6 H6 0.9300 . ?
C7 C8 1.394(9) . ?
C7 C12 1.394(8) . ?
C8 H8 0.9300 . ?
C8 C9 1.389(9) . ?
C9 H9 0.9300 . ?
C9 C10 1.356(10) . ?
C10 H10 0.9300 . ?
C10 C11 1.377(9) . ?
C11 H11 0.9300 . ?
C11 C12 1.416(8) . ?
C25 C26 1.388(9) . ?
C25 C30 1.418(9) . ?
C26 H26 0.9300 . ?
C26 C27 1.391(10) . ?
C27 H27 0.9300 . ?
C27 C28 1.379(11) . ?
C28 H28 0.9300 . ?
C28 C29 1.365(11) . ?
C29 H29 0.9300 . ?
C29 C30 1.391(9) . ?
C43 C44 1.397(8) . ?
C43 C48 1.401(8) . ?
C44 H44 0.9300 . ?
C44 C45 1.387(9) . ?
C45 H45 0.9300 . ?
C45 C46 1.343(10) . ?
C46 H46 0.9300 . ?
C46 C47 1.395(9) . ?
C47 H47 0.9300 . ?
C47 C48 1.421(8) . ?
C49 C50 1.386(9) . ?
C49 C54 1.385(9) . ?
C50 H50 0.9300 . ?
C50 C51 1.356(10) . ?
C51 H51 0.9300 . ?
C51 C52 1.380(10) . ?
C52 H52 0.9300 . ?
C52 C53 1.353(11) . ?
C53 H53 0.9300 . ?
C53 C54 1.371(9) . ?
C54 H54 0.9300 . ?
C55 C56 1.379(9) . ?
C55 C60 1.385(9) . ?
C56 H56 0.9300 . ?
C56 C57 1.404(11) . ?
C57 H57 0.9300 . ?
C57 C58 1.367(12) . ?
C58 H58 0.9300 . ?
C58 C59 1.343(11) . ?
C59 H59 0.9300 . ?
C59 C60 1.383(10) . ?
C60 H60 0.9300 . ?
C13 C18 1.3900 . ?
C13 C14 1.3900 . ?
C18 H18 0.9300 . ?
C18 C17 1.3900 . ?
C17 H17 0.9300 . ?
C17 C16 1.3900 . ?
C16 H16 0.9300 . ?
C16 C15 1.3900 . ?
C15 H15 0.9300 . ?
C15 C14 1.3900 . ?
C14 H14 0.9300 . ?
C19 C20 1.3900 . ?
C19 C24 1.3900 . ?
C20 H20 0.9300 . ?
C20 C21 1.3900 . ?
C21 H21 0.9300 . ?
C21 C22 1.3900 . ?
C22 H22 0.9300 . ?
C22 C23 1.3900 . ?
C23 H23 0.9300 . ?
C23 C24 1.3900 . ?
C24 H24 0.9300 . ?
C31 C32 1.3900 . ?
C31 C36 1.3900 . ?
C32 H32 0.9300 . ?
C32 C33 1.3900 . ?
C33 H33 0.9300 . ?
C33 C34 1.3900 . ?
C34 H34 0.9300 . ?
C34 C35 1.3900 . ?
C35 H35 0.9300 . ?
C35 C36 1.3900 . ?
C36 H36 0.9300 . ?
C37 C42 1.3900 . ?
C37 C38 1.3900 . ?
C42 H42 0.9300 . ?
C42 C41 1.3900 . ?
C41 H41 0.9300 . ?
C41 C40 1.3900 . ?
C40 H40 0.9300 . ?
C40 C39 1.3900 . ?
C39 H39 0.9300 . ?
C39 C38 1.3900 . ?
C38 H38 0.9300 . ?
C13A C18A 1.3900 . ?
C13A C14A 1.3900 . ?
C18A H18A 0.9300 . ?
C18A C17A 1.3900 . ?
C17A H17A 0.9300 . ?
C17A C16A 1.3900 . ?
C16A H16A 0.9300 . ?
C16A C15A 1.3900 . ?
C15A H15A 0.9300 . ?
C15A C14A 1.3900 . ?
C14A H14A 0.9300 . ?
C19A C20A 1.3900 . ?
C19A C24A 1.3900 . ?
C20A H20A 0.9300 . ?
C20A C21A 1.3900 . ?
C21A H21A 0.9300 . ?
C21A C22A 1.3900 . ?
C22A H22A 0.9300 . ?
C22A C23A 1.3900 . ?
C23A H23A 0.9300 . ?
C23A C24A 1.3900 . ?
C24A H24A 0.9300 . ?
C31A C32A 1.3900 . ?
C31A C36A 1.3900 . ?
C32A H32A 0.9300 . ?
C32A C33A 1.3900 . ?
C33A H33A 0.9300 . ?
C33A C34A 1.3900 . ?
C34A H34A 0.9300 . ?
C34A C35A 1.3900 . ?
C35A H35A 0.9300 . ?
C35A C36A 1.3900 . ?
C36A H36A 0.9300 . ?
C37A C42A 1.3900 . ?
C37A C38A 1.3900 . ?
C42A H42A 0.9300 . ?
C42A C41A 1.3900 . ?
C41A H41A 0.9300 . ?
C41A C40A 1.3900 . ?
C40A H40A 0.9300 . ?
C40A C39A 1.3900 . ?
C39A H39A 0.9300 . ?
C39A C38A 1.3900 . ?
C38A H38A 0.9300 . ?
C61A H61C 0.9700 . ?
C61A H61D 0.9700 . ?
C61A C62A 1.48(2) . ?
C62A H62C 0.9700 . ?
C62A H62D 0.9700 . ?
C62A C63A 1.47(2) . ?
C63A H63C 0.9700 . ?
C63A H63D 0.9700 . ?
C63A C64A 1.49(2) . ?
C64A H64C 0.9700 . ?
C64A H64D 0.9700 . ?
C65A H65C 0.9700 . ?
C65A H65D 0.9700 . ?
C65A C66A 1.46(2) . ?
C66A H66C 0.9700 . ?
C66A H66D 0.9700 . ?
C66A C67A 1.37(2) . ?
C67A H67C 0.9700 . ?
C67A H67D 0.9700 . ?
C67A C68A 1.75(2) . ?
C68A H68C 0.9700 . ?
C68A H68D 0.9700 . ?
C69A H69C 0.9700 . ?
C69A H69D 0.9700 . ?
C69A C70A 1.70(2) . ?
C70A H70C 0.9700 . ?
C70A H70D 0.9700 . ?
C70A C71A 1.356(19) . ?
C71A H71C 0.9700 . ?
C71A H71D 0.9700 . ?
C71A C72A 1.45(2) . ?
C72A H72C 0.9700 . ?
C72A H72D 0.9700 . ?

loop_
_geom_torsion_atom_site_label_1
_geom_torsion_atom_site_label_2
_geom_torsion_atom_site_label_3
_geom_torsion_atom_site_label_4
_geom_torsion
_geom_torsion_site_symmetry_1
_geom_torsion_site_symmetry_2
_geom_torsion_site_symmetry_3
_geom_torsion_site_symmetry_4
_geom_torsion_publ_flag
Pr1 O4 C61 C62 123.3(9) . . . . ?
Pr1 O4 C64 C63 -120.0(7) . . . . ?
Pr1 O4 C61A C62A 157(3) . . . . ?
Pr1 O4 C64A C63A -163(3) . . . . ?
Pr1 O5 C65 C66 140.3(13) . . . . ?
Pr1 O5 C68 C67 -144.7(11) . . . . ?
Pr1 O5 C65A C66A 174.7(14) . . . . ?
Pr1 O5 C68A C67A 156.0(11) . . . . ?
Pr1 O6 C69 C70 -146.9(11) . . . . ?
Pr1 O6 C72 C71 167.8(13) . . . . ?
Pr1 O6 C69A C70A 156.3(14) . . . . ?
Pr1 O6 C72A C71A -167.4(16) . . . . ?
Si1 C13 C18 C17 176.7(13) . . . . ?
Si1 C13 C14 C15 -176.5(14) . . . . ?
Si1 C19 C20 C21 170.2(17) . . . . ?
Si1 C19 C24 C23 -170.5(17) . . . . ?
Si1 C13A C18A C17A 173.5(13) . . . . ?
Si1 C13A C14A C15A -173.6(13) . . . . ?
Si1 C19A C20A C21A -179.4(16) . . . . ?
Si1 C19A C24A C23A 179.4(16) . . . . ?
Si2 C31 C32 C33 -176.8(18) . . . . ?
Si2 C31 C36 C35 176.7(18) . . . . ?
Si2 C37 C42 C41 -178.8(19) . . . . ?
Si2 C37 C38 C39 179(2) . . . . ?
Si2 C31A C32A C33A -175.5(12) . . . . ?
Si2 C31A C36A C35A 175.4(12) . . . . ?
Si2 C37A C42A C41A -178.2(12) . . . . ?
Si2 C37A C38A C39A 178.2(12) . . . . ?
Si3 C49 C50 C51 -176.0(7) . . . . ?
Si3 C49 C54 C53 176.9(6) . . . . ?
Si3 C55 C56 C57 179.2(7) . . . . ?
Si3 C55 C60 C59 -176.2(6) . . . . ?
O1 Si1 C19 C20 172.9(6) . . . . ?
O1 Si1 C19 C24 -16.8(14) . . . . ?
O1 Si1 C19A C20A 173.3(6) . . . . ?
O1 Si1 C19A C24A -6.1(15) . . . . ?
O2 Si2 C30 C25 34.0(7) . . . . ?
O2 Si2 C30 C29 -145.0(6) . . . . ?
O2 Si2 C37 C42 -13.3(15) . . . . ?
O2 Si2 C37 C38 167.9(9) . . . . ?
O3 Si3 C49 C50 52.4(6) . . . . ?
O3 Si3 C49 C54 -124.5(6) . . . . ?
O3 Si3 C55 C56 -176.3(6) . . . . ?
O3 Si3 C55 C60 0.7(6) . . . . ?
O4 C61 C62 C63 12.8(16) . . . . ?
O4 C61A C62A C63A 27(8) . . . . ?
C61 O4 C64 C63 30.6(13) . . . . ?
C61 C62 C63 C64 6.3(14) . . . . ?
C62 C63 C64 O4 -23.1(12) . . . . ?
C64 O4 C61 C62 -27.0(15) . . . . ?
O5 C65 C66 C67 15(3) . . . . ?
O5 C65A C66A C67A 25(3) . . . . ?
C65 O5 C68 C67 18.5(18) . . . . ?
C65 C66 C67 C68 -3(3) . . . . ?
C66 C67 C68 O5 -9(2) . . . . ?
C68 O5 C65 C66 -22(2) . . . . ?
O6 C69 C70 C71 -51(2) . . . . ?
O6 C69A C70A C71A 16(3) . . . . ?
C69 O6 C72 C71 -18(3) . . . . ?
C69 C70 C71 C72 41(2) . . . . ?
C70 C71 C72 O6 -19(3) . . . . ?
C72 O6 C69 C70 38.4(19) . . . . ?
C1 C2 C3 C4 0.6(9) . . . . ?
C1 C2 C3 C25 -173.6(6) . . . . ?
C1 C7 C8 C9 171.7(6) . . . . ?
C1 C7 C12 Si1 9.4(9) . . . . ?
C1 C7 C12 C11 -172.2(6) . . . . ?
C2 C1 C6 C5 -0.4(9) . . . . ?
C2 C1 C7 C8 -122.4(7) . . . . ?
C2 C1 C7 C12 55.6(8) . . . . ?
C2 C3 C4 C5 0.2(9) . . . . ?
C2 C3 C25 C26 58.3(9) . . . . ?
C2 C3 C25 C30 -126.4(7) . . . . ?
C3 C4 C5 C6 -1.1(9) . . . . ?
C3 C4 C5 C43 -179.4(6) . . . . ?
C3 C25 C26 C27 174.4(7) . . . . ?
C3 C25 C30 Si2 8.8(9) . . . . ?
C3 C25 C30 C29 -172.1(7) . . . . ?
C4 C3 C25 C26 -115.9(7) . . . . ?
C4 C3 C25 C30 59.4(9) . . . . ?
C4 C5 C6 C1 1.2(9) . . . . ?
C4 C5 C43 C44 51.1(8) . . . . ?
C4 C5 C43 C48 -127.8(6) . . . . ?
C5 C43 C44 C45 178.8(6) . . . . ?
C5 C43 C48 Si3 6.5(9) . . . . ?
C5 C43 C48 C47 179.7(6) . . . . ?
C6 C1 C2 C3 -0.5(9) . . . . ?
C6 C1 C7 C8 53.0(8) . . . . ?
C6 C1 C7 C12 -128.9(7) . . . . ?
C6 C5 C43 C44 -127.1(6) . . . . ?
C6 C5 C43 C48 53.9(8) . . . . ?
C7 C1 C2 C3 175.0(5) . . . . ?
C7 C1 C6 C5 -175.9(5) . . . . ?
C7 C8 C9 C10 3.6(12) . . . . ?
C8 C7 C12 Si1 -172.6(5) . . . . ?
C8 C7 C12 C11 5.8(9) . . . . ?
C8 C9 C10 C11 -0.4(12) . . . . ?
C9 C10 C11 C12 0.0(12) . . . . ?
C10 C11 C12 Si1 175.8(6) . . . . ?
C10 C11 C12 C7 -2.7(10) . . . . ?
C12 Si1 C19 C20 -62.8(9) . . . . ?
C12 Si1 C19 C24 107.6(12) . . . . ?
C12 Si1 C19A C20A -59.7(9) . . . . ?
C12 Si1 C19A C24A 120.9(11) . . . . ?
C12 C7 C8 C9 -6.4(10) . . . . ?
C25 C3 C4 C5 174.6(6) . . . . ?
C25 C26 C27 C28 -2.7(13) . . . . ?
C26 C25 C30 Si2 -176.0(5) . . . . ?
C26 C25 C30 C29 3.0(10) . . . . ?
C26 C27 C28 C29 4.3(14) . . . . ?
C27 C28 C29 C30 -2.2(14) . . . . ?
C28 C29 C30 Si2 177.7(7) . . . . ?
C28 C29 C30 C25 -1.4(12) . . . . ?
C30 Si2 O2 Pr1 -123.7(10) . . . . ?
C30 Si2 C37 C42 114.6(12) . . . . ?
C30 Si2 C37 C38 -64.2(13) . . . . ?
C30 C25 C26 C27 -1.1(11) . . . . ?
C43 C5 C6 C1 179.5(5) . . . . ?
C43 C44 C45 C46 1.7(11) . . . . ?
C44 C43 C48 Si3 -172.4(5) . . . . ?
C44 C43 C48 C47 0.8(9) . . . . ?
C44 C45 C46 C47 0.5(12) . . . . ?
C45 C46 C47 C48 -2.1(11) . . . . ?
C46 C47 C48 Si3 175.0(6) . . . . ?
C46 C47 C48 C43 1.4(10) . . . . ?
C48 Si3 C49 C50 -69.7(6) . . . . ?
C48 Si3 C49 C54 113.4(6) . . . . ?
C48 Si3 C55 C56 -52.0(7) . . . . ?
C48 Si3 C55 C60 125.0(6) . . . . ?
C48 C43 C44 C45 -2.3(10) . . . . ?
C49 Si3 C55 C56 64.2(7) . . . . ?
C49 Si3 C55 C60 -118.7(6) . . . . ?
C49 C50 C51 C52 -1.6(13) . . . . ?
C50 C49 C54 C53 0.0(11) . . . . ?
C50 C51 C52 C53 0.8(14) . . . . ?
C51 C52 C53 C54 0.3(13) . . . . ?
C52 C53 C54 C49 -0.7(13) . . . . ?
C54 C49 C50 C51 1.2(11) . . . . ?
C55 Si3 C49 C50 173.3(5) . . . . ?
C55 Si3 C49 C54 -3.6(7) . . . . ?
C55 C56 C57 C58 -1.8(15) . . . . ?
C56 C55 C60 C59 1.0(11) . . . . ?
C56 C57 C58 C59 -1.4(15) . . . . ?
C57 C58 C59 C60 4.3(15) . . . . ?
C58 C59 C60 C55 -4.2(14) . . . . ?
C60 C55 C56 C57 1.9(12) . . . . ?
C13 Si1 C19 C20 51.5(12) . . . . ?
C13 Si1 C19 C24 -138.1(12) . . . . ?
C13 C18 C17 C16 0.0 . . . . ?
C18 C13 C14 C15 0.0 . . . . ?
C18 C17 C16 C15 0.0 . . . . ?
C17 C16 C15 C14 0.0 . . . . ?
C16 C15 C14 C13 0.0 . . . . ?
C14 C13 C18 C17 0.0 . . . . ?
C19 C20 C21 C22 0.0 . . . . ?
C20 C19 C24 C23 0.0 . . . . ?
C20 C21 C22 C23 0.0 . . . . ?
C21 C22 C23 C24 0.0 . . . . ?
C22 C23 C24 C19 0.0 . . . . ?
C24 C19 C20 C21 0.0 . . . . ?
C31 Si2 O2 Pr1 124.6(14) . . . . ?
C31 Si2 C30 C25 149.8(10) . . . . ?
C31 Si2 C30 C29 -29.2(10) . . . . ?
C31 Si2 C37 C42 -135.7(14) . . . . ?
C31 Si2 C37 C38 45.5(17) . . . . ?
C31 C32 C33 C34 0.0 . . . . ?
C32 C31 C36 C35 0.0 . . . . ?
C32 C33 C34 C35 0.0 . . . . ?
C33 C34 C35 C36 0.0 . . . . ?
C34 C35 C36 C31 0.0 . . . . ?
C36 C31 C32 C33 0.0 . . . . ?
C37 Si2 O2 Pr1 1.9(15) . . . . ?
C37 Si2 C30 C25 -95.5(10) . . . . ?
C37 Si2 C30 C29 85.5(10) . . . . ?
C37 C42 C41 C40 0.0 . . . . ?
C42 C37 C38 C39 0.0 . . . . ?
C42 C41 C40 C39 0.0 . . . . ?
C41 C40 C39 C38 0.0 . . . . ?
C40 C39 C38 C37 0.0 . . . . ?
C38 C37 C42 C41 0.0 . . . . ?
C13A Si1 C19A C20A 55.1(11) . . . . ?
C13A Si1 C19A C24A -124.3(13) . . . . ?
C13A C18A C17A C16A 0.0 . . . . ?
C18A C13A C14A C15A 0.0 . . . . ?
C18A C17A C16A C15A 0.0 . . . . ?
C17A C16A C15A C14A 0.0 . . . . ?
C16A C15A C14A C13A 0.0 . . . . ?
C14A C13A C18A C17A 0.0 . . . . ?
C19A C20A C21A C22A 0.0 . . . . ?
C20A C19A C24A C23A 0.0 . . . . ?
C20A C21A C22A C23A 0.0 . . . . ?
C21A C22A C23A C24A 0.0 . . . . ?
C22A C23A C24A C19A 0.0 . . . . ?
C24A C19A C20A C21A 0.0 . . . . ?
C31A Si2 O2 Pr1 116.8(12) . . . . ?
C31A Si2 C30 C25 154.9(7) . . . . ?
C31A Si2 C30 C29 -24.1(8) . . . . ?
C31A C32A C33A C34A 0.0 . . . . ?
C32A C31A C36A C35A 0.0 . . . . ?
C32A C33A C34A C35A 0.0 . . . . ?
C33A C34A C35A C36A 0.0 . . . . ?
C34A C35A C36A C31A 0.0 . . . . ?
C36A C31A C32A C33A 0.0 . . . . ?
C37A Si2 O2 Pr1 -1.0(13) . . . . ?
C37A Si2 C30 C25 -85.8(8) . . . . ?
C37A Si2 C30 C29 95.2(8) . . . . ?
C37A C42A C41A C40A 0.0 . . . . ?
C42A C37A C38A C39A 0.0 . . . . ?
C42A C41A C40A C39A 0.0 . . . . ?
C41A C40A C39A C38A 0.0 . . . . ?
C40A C39A C38A C37A 0.0 . . . . ?
C38A C37A C42A C41A 0.0 . . . . ?
C61A O4 C64A C63A 25(6) . . . . ?
C61A C62A C63A C64A -11(8) . . . . ?
C62A C63A C64A O4 -9(7) . . . . ?
C64A O4 C61A C62A -33(7) . . . . ?
C65A O5 C68A C67A -47(2) . . . . ?
C65A C66A C67A C68A -51(3) . . . . ?
C66A C67A C68A O5 60(2) . . . . ?
C68A O5 C65A C66A 21(3) . . . . ?
C69A O6 C72A C71A -11(3) . . . . ?
C69A C70A C71A C72A -22(3) . . . . ?
C70A C71A C72A O6 23(3) . . . . ?
C72A O6 C69A C70A -3(3) . . . . ?

loop_
_smtbx_masks_void_nr
_smtbx_masks_void_average_x
_smtbx_masks_void_average_y
_smtbx_masks_void_average_z
_smtbx_masks_void_volume
_smtbx_masks_void_count_electrons
_smtbx_masks_void_content
1 -0.500 0.000 -0.322 1105.7 244.7 '6 C4H8O'
2 0.000 0.500 -0.398 1105.7 244.7 '6 C4H8O'
